data_1564641
loop_
_publ_author_name
'Riesinger, Christoph'
'Bal\'azs, G\'abor'
'Seidl, Michael'
'Scheer, Manfred'

_publ_section_title
;
 Substituted aromatic pentaphosphole ligands -- a journey across the
 p-block
;
_journal_name_full 'Chemical Science'
_journal_paper_doi 10.1039/D1SC04296C
_journal_year 2021
_chemical_formula_moiety 'C20 H30 Fe2 Ga I2 P10, Al C16 F36 O4'
_chemical_formula_sum 'C36 H30 Al F36 Fe2 Ga I2 O4 P10'
_chemical_formula_weight 1982.50
_space_group_crystal_system triclinic
_space_group_IT_number 2
_space_group_name_Hall '-P 1'
_space_group_name_H-M_alt 'P -1'
_atom_sites_solution_hydrogens geom
_atom_sites_solution_primary dual
_audit_creation_date 2021-03-05
_audit_creation_method
;
Olex2 1.3-alpha
(compiled 2020.11.12 svn.r5f609507 for OlexSys, GUI svn.r6272)
;
_audit_update_record
;
2021-05-13 deposited with the CCDC.	2021-09-03 downloaded from the CCDC.
;
_cell_angle_alpha 112.4860(10)
_cell_angle_beta 95.1250(10)
_cell_angle_gamma 110.9810(10)
_cell_formula_units_Z 2
_cell_length_a 12.8777(2)
_cell_length_b 16.0557(2)
_cell_length_c 18.4470(3)
_cell_measurement_reflns_used 25090
_cell_measurement_temperature 123(1)
_cell_measurement_theta_max 71.4390
_cell_measurement_theta_min 4.0540
_cell_volume 3175.29(9)
_computing_cell_refinement 'CrysAlisPro 1.171.41.93a (Rigaku OD, 2020)'
_computing_data_collection 'CrysAlisPro 1.171.41.93a (Rigaku OD, 2020)'
_computing_data_reduction 'CrysAlisPro 1.171.41.93a (Rigaku OD, 2020)'
_computing_molecular_graphics 'Olex2 1.3-alpha (Dolomanov et al., 2009)'
_computing_publication_material 'Olex2 1.3-alpha (Dolomanov et al., 2009)'
_computing_structure_refinement 'SHELXL 2018/3 (Sheldrick, 2015)'
_computing_structure_solution 'SHELXT 2014/5 (Sheldrick, 2014)'
_diffrn_ambient_temperature 123(1)
_diffrn_detector_area_resol_mean 5.2548
_diffrn_detector_type AtlasS2
_diffrn_measured_fraction_theta_full 0.991
_diffrn_measured_fraction_theta_max 0.973
_diffrn_measurement_details
;
List of Runs (angles in degrees, time in seconds):

  # Type    Start    End  Width  t~exp~   \w     \q     \k     \f   Frames
#--------------------------------------------------------------------------
  1  \w    -66.00  36.00   0.50    6.00    --  -40.03  57.00 -30.00  204
  2  \w    -98.00 -18.00   0.50    6.00    --  -40.03 125.00 -30.00  160
  3  \w      5.00 122.00   0.50    6.00    --   40.03  77.00-180.00  234
  4  \w    -37.00  43.00   0.50    6.00    --   40.03 -38.00  60.00  160
  5  \w     18.00 145.00   0.50   24.00    --  105.16 -90.00   7.74  254
  6  \w     73.00 178.00   0.50   24.00    --  105.16  61.00 -60.00  210
  7  \w     76.00 178.00   0.50   24.00    --  105.16  45.00 150.00  204
  8  \w     70.00 178.00   0.50   24.00    --  105.16  77.00-180.00  216
  9  \w     29.00  71.00   0.50   24.00    --  105.16 -61.00-120.00   84
 10  \w     70.00 178.00   0.50   24.00    --  105.16  77.00  90.00  216
 11  \w     19.00 145.00   0.50   24.00    --  105.16 -91.00 133.08  252
 12  \w     73.00 178.00   0.50   24.00    --  105.16  61.00  30.00  210
 13  \w     19.00 145.00   0.50   24.00    --  105.16 -91.00-120.67  252
 14  \w     35.00 134.00   0.50   24.00    --  105.16 178.00-180.00  198
 15  \w   -122.00  -5.00   0.50    6.00    --  -40.03 -77.00  60.00  234
 16  \w    -98.00 -18.00   0.50    6.00    --  -40.03 125.00 150.00  160
 17  \w      5.00 122.00   0.50    6.00    --   40.03  77.00   0.00  234
 18  \w      9.00 116.00   0.50    6.00    --   40.03  57.00 120.00  214
 19  \w      9.00 116.00   0.50    6.00    --   40.03  57.00 -60.00  214
 20  \w     70.00 178.00   0.50   24.00    --  105.16  77.00 -30.00  216
;
_diffrn_measurement_device 'four-circle diffractometer'
_diffrn_measurement_device_type 'Xcalibur, AtlasS2, Gemini ultra'
_diffrn_measurement_method '\w scans'
_diffrn_radiation_type CuK\a
_diffrn_radiation_wavelength 1.54184
_diffrn_reflns_av_R_equivalents 0.0473
_diffrn_reflns_av_unetI/netI 0.0406
_diffrn_reflns_Laue_measured_fraction_full 0.991
_diffrn_reflns_Laue_measured_fraction_max 0.973
_diffrn_reflns_limit_h_max 15
_diffrn_reflns_limit_h_min -15
_diffrn_reflns_limit_k_max 19
_diffrn_reflns_limit_k_min -19
_diffrn_reflns_limit_l_max 22
_diffrn_reflns_limit_l_min -22
_diffrn_reflns_number 33614
_diffrn_reflns_point_group_measured_fraction_full 0.991
_diffrn_reflns_point_group_measured_fraction_max 0.973
_diffrn_reflns_theta_full 67.684
_diffrn_reflns_theta_max 71.666
_diffrn_reflns_theta_min 3.830
_exptl_absorpt_coefficient_mu 15.621
_exptl_absorpt_correction_T_max 0.308
_exptl_absorpt_correction_T_min 0.032
_exptl_absorpt_correction_type gaussian
_exptl_absorpt_process_details
;
CrysAlisPro 1.171.41.93a (Rigaku Oxford Diffraction, 2020)
Numerical absorption correction based on gaussian integration over
a multifaceted crystal model
Empirical absorption correction using spherical harmonics,
implemented in SCALE3 ABSPACK scaling algorithm.
;
_exptl_crystal_colour 'dark brown'
_exptl_crystal_colour_modifier dark
_exptl_crystal_colour_primary brown
_exptl_crystal_density_diffrn 2.074
_exptl_crystal_description plate
_exptl_crystal_F_000 1908
_exptl_crystal_size_max 0.417
_exptl_crystal_size_mid 0.374
_exptl_crystal_size_min 0.117
_refine_diff_density_max 1.421
_refine_diff_density_min -1.030
_refine_diff_density_rms 0.132
_refine_ls_extinction_method none
_refine_ls_goodness_of_fit_ref 1.035
_refine_ls_hydrogen_treatment constr
_refine_ls_matrix_type full
_refine_ls_number_parameters 1145
_refine_ls_number_reflns 12088
_refine_ls_number_restraints 851
_refine_ls_restrained_S_all 1.100
_refine_ls_R_factor_all 0.0487
_refine_ls_R_factor_gt 0.0477
_refine_ls_shift/su_max 0.001
_refine_ls_shift/su_mean 0.000
_refine_ls_structure_factor_coef Fsqd
_refine_ls_weighting_details 'w=1/[\s^2^(Fo^2^)+(0.0853P)^2^+5.6636P] where P=(Fo^2^+2Fc^2^)/3'
_refine_ls_weighting_scheme calc
_refine_ls_wR_factor_gt 0.1301
_refine_ls_wR_factor_ref 0.1314
_reflns_Friedel_coverage 0.000
_reflns_number_gt 11702
_reflns_number_total 12088
_reflns_threshold_expression 'I > 2\s(I)'
_cod_data_source_file d1sc04296c2.cif
_cod_data_source_block cr383_cua
_cod_database_code 1564641
_shelx_shelxl_version_number 2018/3
_shelx_space_group_comment
;
The symmetry employed for this shelxl refinement is uniquely defined
by the following loop, which should always be used as a source of
symmetry information in preference to the above space-group names.
They are only intended as comments.
;
_shelx_estimated_absorpt_t_max 0.262
_shelx_estimated_absorpt_t_min 0.059
_olex2_refinement_description
;
1. Fixed Uiso
 At 1.5 times of:
  All C(H,H,H) groups
2. Restrained distances
 C32B-C29 = C30B-C29
 1.55 with sigma of 0.02
 F30A-C34A \\sim F28-C34A \\sim F29A-C34A \\sim F32A-C35A \\sim F33A-C35A \\sim
F31A-C35A
 with sigma of 0.02
 F30B-C34B \\sim F35B-C36B \\sim F36B-C36B \\sim F34B-C36B \\sim F32B-C35B
\\sim F33B-C35B \\sim F31B-
 C35B
 with sigma of 0.02
 F35B-F36B \\sim F36B-F34B \\sim F34B-F35B
 with sigma of 0.04
 F32B-F33B \\sim F33B-F31B \\sim F31B-F32B
 with sigma of 0.04
 F28-C34A \\sim F28-C34B \\sim F29A-C34B \\sim F29A-C34A \\sim F30A-C34A \\sim
F30B-C34B
 with sigma of 0.02
 F29B-C34B \\sim F29A-C34A
 with sigma of 0.02
 F36A-C36A \\sim F34A-C36A \\sim F35A-C36A
 with sigma of 0.04
 F36A-F34A \\sim F34A-F35A \\sim F35A-F36A
 with sigma of 0.04
 F19-F20 \\sim F20-F21B \\sim F21B-F19
 with sigma of 0.02
 F27B-C32B \\sim F26B-C32B \\sim F25-C32B
 with sigma of 0.02
 C23B-C21 \\sim C21-C23A \\sim C22B-C21 \\sim C21-C22A \\sim C24B-C21 \\sim
C21-C24A
 with sigma of 0.02
 F7-C24B \\sim F9B-C24B \\sim F8B-C24B
 with sigma of 0.02
 F6B-C23B \\sim F4-C23B \\sim F5-C23B
 with sigma of 0.02
 F3B-C22B \\sim F1-C22B \\sim F2B-C22B
 with sigma of 0.02
3. Uiso/Uaniso restraints and constraints
F35B \\sim C35A \\sim F32A \\sim F33A \\sim F31A \\sim F32B \\sim C35B \\sim
F33B \\sim F31B: within 1.9A with sigma of 0.01 and sigma for terminal atoms of
0.01 within 1.9A
C25 \\sim C27A \\sim C27B \\sim F13B \\sim F13A \\sim F14B \\sim F14A \\sim
F15B \\sim F15A: within 1.9A with sigma of 0.01 and sigma for terminal atoms of
0.02 within 1.9A
F36B \\sim F34B \\sim C36B \\sim F35B \\sim F34A \\sim C36A \\sim F36A \\sim
F35A: within 1.9A with sigma of 0.01 and sigma for terminal atoms of 0.01
within 1.9A
C34B \\sim F30B \\sim F30A \\sim C34A \\sim F28 \\sim F29A \\sim F29B: within
1.9A with sigma of 0.01 and sigma for terminal atoms of 0.01 within 1.9A
C25 \\sim C28A \\sim C28B \\sim F16B \\sim F16A \\sim F17A \\sim F17B \\sim
F18A \\sim F18B: within 1.9A with sigma of 0.01 and sigma for terminal atoms of
0.02 within 1.9A
C36A \\sim F36A \\sim F34A \\sim F35A: within 2A with sigma of 0.04 and sigma
for terminal atoms of 0.08 within 2A
F19 \\sim F20 \\sim C30B \\sim F21B: within 1.9A with sigma of 0.02 and sigma
for terminal atoms of 0.02 within 1.9A
C31B \\sim C31A: within 1.9A with sigma of 0.02 and sigma for terminal atoms of
0.02 within 1.9A
F24B \\sim C31B: within 1.9A with sigma of 0.02 and sigma for terminal atoms of
0.02 within 1.9A
F26B \\sim C32B \\sim F25 \\sim F27B: within 1.9A with sigma of 0.01 and sigma
for terminal atoms of 0.02 within 1.9A
C23B \\sim C23A \\sim C21 \\sim C22A \\sim C22B \\sim C24B \\sim C24A: within
1.9A with sigma of 0.01 and sigma for terminal atoms of 0.02 within 1.9A
F3B \\sim C22B \\sim F2B \\sim F1: within 1.9A with sigma of 0.01 and sigma for
terminal atoms of 0.02 within 1.9A
F6B \\sim F5 \\sim C23B \\sim F4: within 1.9A with sigma of 0.01 and sigma for
terminal atoms of 0.02 within 1.9A
F9B \\sim C24B \\sim F7 \\sim F8B: within 1.9A with sigma of 0.01 and sigma for
terminal atoms of 0.02 within 1.9A
4. Others
 Fixed Sof: F24A(0.85) F26A(0.85) F27A(0.85) F21A(0.85) F18A(0.42) F13A(0.42)
 F17A(0.42) C31A(0.85) F15A(0.42) F14A(0.42) C32A(0.85) F16A(0.42) C30A(0.85)
 C28A(0.42) C27A(0.42) F18B(0.58) F13B(0.58) F17B(0.58) F15B(0.58) F14B(0.58)
 F16B(0.58) C28B(0.58) C27B(0.58) F24B(0.15) F21B(0.15) F26B(0.15) F27B(0.15)
 C31B(0.15) C32B(0.15) C30B(0.15) C22A(0.7) F3A(0.7) F2A(0.7) C24A(0.7)
 F9A(0.7) F8A(0.7) C23A(0.7) F6A(0.7) C24B(0.3) F8B(0.3) F9B(0.3) C23B(0.3)
 F6B(0.3) C22B(0.3) F3B(0.3) F2B(0.3) C34A(0.73) F30A(0.73) F29A(0.73)
 C35A(0.73) F32A(0.73) F33A(0.73) F31A(0.73) C34B(0.27) F30B(0.27) C36B(0.27)
 F35B(0.27) F36B(0.27) F34B(0.27) C35B(0.27) F32B(0.27) F33B(0.27) F31B(0.27)
 C36A(0.73) F36A(0.73) F34A(0.73) F35A(0.73) F29B(0.27)
5.a Idealised Me refined as rotating group:
 C6(H6A,H6B,H6C), C18(H18A,H18B,H18C), C17(H17A,H17B,H17C), C9(H9A,H9B,H9C),
 C7(H7A,H7B,H7C), C16(H16A,H16B,H16C), C20(H20A,H20B,H20C), C10(H10A,H10B,H10C),
  C8(H8A,H8B,H8C), C19(H19A,H19B,H19C)
;
_olex2_submission_special_instructions 'No special instructions were received'
_oxdiff_exptl_absorpt_empirical_details
;
Empirical correction (ABSPACK) includes:
- Absorption correction using spherical harmonics
- Frame scaling
;

loop_
_space_group_symop_operation_xyz
'x, y, z'
'-x, -y, -z'

loop_
_atom_site_label
_atom_site_type_symbol
_atom_site_fract_x
_atom_site_fract_y
_atom_site_fract_z
_atom_site_U_iso_or_equiv
_atom_site_adp_type
_atom_site_occupancy
_atom_site_site_symmetry_order
_atom_site_calc_flag
_atom_site_refinement_flags_posn
_atom_site_refinement_flags_adp
_atom_site_refinement_flags_occupancy
_atom_site_disorder_assembly
_atom_site_disorder_group
I1 I 0.61353(3) 0.66935(2) 0.56930(2) 0.03606(10) Uani 1 1 d . . . . .
I2 I 0.60697(3) 0.96011(2) 0.68259(2) 0.03540(10) Uani 1 1 d . . . . .
Ga1 Ga 0.66192(4) 0.83959(4) 0.57933(3) 0.02559(12) Uani 1 1 d . . . . .
Fe1 Fe 0.41165(5) 0.72801(4) 0.35457(3) 0.01925(13) Uani 1 1 d . . . . .
Fe2 Fe 1.03418(5) 0.97327(4) 0.68057(3) 0.01928(14) Uani 1 1 d . . . . .
P1 P 0.59268(9) 0.81224(8) 0.44407(6) 0.0247(2) Uani 1 1 d . . . . .
P6 P 0.86331(9) 0.93346(8) 0.59533(6) 0.0249(2) Uani 1 1 d . . . . .
P5 P 0.52986(9) 0.90151(8) 0.41226(6) 0.0270(2) Uani 1 1 d . . . . .
P7 P 0.95280(10) 1.08446(8) 0.68160(7) 0.0292(2) Uani 1 1 d . . . . .
P9 P 1.12980(10) 0.99364(9) 0.57943(6) 0.0319(2) Uani 1 1 d . . . . .
Al1 Al 0.28670(10) 0.63034(8) 0.85200(6) 0.0195(2) Uani 1 1 d . . . . .
P4 P 0.47923(10) 0.82365(9) 0.28368(6) 0.0303(2) Uani 1 1 d . . . . .
P2 P 0.56236(10) 0.67518(9) 0.34744(7) 0.0294(2) Uani 1 1 d . . . . .
P10 P 0.96846(10) 0.86937(8) 0.53814(6) 0.0300(2) Uani 1 1 d . . . . .
P8 P 1.12117(10) 1.12210(8) 0.66496(7) 0.0311(2) Uani 1 1 d . . . . .
P3 P 0.50092(10) 0.69004(9) 0.24535(6) 0.0325(2) Uani 1 1 d . . . . .
O3 O 0.2338(3) 0.5552(2) 0.89837(19) 0.0288(6) Uani 1 1 d . . . . .
F22 F 0.1319(3) 0.3732(3) 0.9679(2) 0.0566(9) Uani 1 1 d . . . . .
F23 F 0.0456(3) 0.4342(3) 0.9108(2) 0.0561(9) Uani 1 1 d . . . . .
F25 F 0.3560(3) 0.4983(3) 1.0420(2) 0.0524(8) Uani 1 1 d D U . . .
O2 O 0.2421(3) 0.5628(2) 0.74728(18) 0.0323(7) Uani 1 1 d . . . . .
F19 F 0.2954(4) 0.3526(3) 0.8852(2) 0.0624(10) Uani 1 1 d D U . . .
F24A F 0.1479(4) 0.5227(3) 1.0299(2) 0.0483(9) Uani 0.85 1 d . . P A 1
F20 F 0.3155(4) 0.4304(3) 0.8115(2) 0.0673(11) Uani 1 1 d D U . . .
F26A F 0.3711(5) 0.6371(4) 1.0468(3) 0.0601(14) Uani 0.85 1 d . . P B 1
F27A F 0.4502(3) 0.5567(4) 0.9691(3) 0.0565(11) Uani 0.85 1 d . . P B 1
F21A F 0.1470(5) 0.3405(3) 0.8066(3) 0.0639(12) Uani 0.85 1 d . . P C 1
C5 C 0.2387(4) 0.6860(3) 0.3009(3) 0.0283(9) Uani 1 1 d . . . . .
C25 C 0.1631(4) 0.5207(3) 0.6764(3) 0.0292(9) Uani 1 1 d . U . . .
C12 C 1.1702(4) 1.0159(3) 0.7791(2) 0.0263(8) Uani 1 1 d . . . . .
C15 C 0.9795(4) 0.9253(3) 0.7676(2) 0.0281(9) Uani 1 1 d . . . . .
C1 C 0.2656(3) 0.7456(3) 0.3867(3) 0.0271(8) Uani 1 1 d . . . . .
C11 C 1.0724(4) 1.0218(3) 0.8080(2) 0.0268(8) Uani 1 1 d . . . . .
C14 C 1.0200(4) 0.8594(3) 0.7138(3) 0.0305(9) Uani 1 1 d . . . . .
C3 C 0.2946(4) 0.6051(3) 0.3660(3) 0.0284(9) Uani 1 1 d . . . . .
C2 C 0.3003(3) 0.6960(3) 0.4271(2) 0.0258(8) Uani 1 1 d . . . . .
C13 C 1.1364(4) 0.9157(3) 0.7207(3) 0.0297(9) Uani 1 1 d . . . . .
C29 C 0.2480(4) 0.4933(3) 0.9266(2) 0.0262(8) Uani 1 1 d D . . . .
C4 C 0.2568(4) 0.5992(3) 0.2887(3) 0.0293(9) Uani 1 1 d . . . . .
C6 C 0.2483(4) 0.8380(4) 0.4265(3) 0.0377(11) Uani 1 1 d . . . . .
H6A H 0.167373 0.820026 0.427236 0.057 Uiso 1 1 calc R U . . .
H6B H 0.268847 0.877265 0.396071 0.057 Uiso 1 1 calc R U . . .
H6C H 0.297396 0.877426 0.482369 0.057 Uiso 1 1 calc R U . . .
C18 C 1.2168(5) 0.8769(5) 0.6800(3) 0.0471(13) Uani 1 1 d . . . . .
H18A H 1.249988 0.851708 0.712168 0.071 Uiso 1 1 calc R U . . .
H18B H 1.278758 0.930853 0.675808 0.071 Uiso 1 1 calc R U . . .
H18C H 1.173973 0.822785 0.625414 0.071 Uiso 1 1 calc R U . . .
F18A F 0.0520(12) 0.3631(13) 0.6651(10) 0.076(4) Uani 0.42 1 d . U P D 1
F13A F 0.1172(11) 0.5753(13) 0.5798(9) 0.085(4) Uani 0.42 1 d . U P E 1
C17 C 1.2892(4) 1.0976(4) 0.8091(3) 0.0395(11) Uani 1 1 d . . . . .
H17A H 1.324253 1.092760 0.763495 0.059 Uiso 1 1 calc R U . . .
H17B H 1.335688 1.091394 0.850091 0.059 Uiso 1 1 calc R U . . .
H17C H 1.285687 1.162210 0.833311 0.059 Uiso 1 1 calc R U . . .
C9 C 0.2289(5) 0.5115(4) 0.2086(3) 0.0430(12) Uani 1 1 d . . . . .
H9A H 0.239898 0.534011 0.166254 0.064 Uiso 1 1 calc R U . . .
H9B H 0.148611 0.463618 0.195056 0.064 Uiso 1 1 calc R U . . .
H9C H 0.280012 0.479570 0.212200 0.064 Uiso 1 1 calc R U . . .
F17A F 0.0262(8) 0.5015(10) 0.7510(6) 0.063(3) Uani 0.42 1 d . U P D 1
C7 C 0.3251(4) 0.7268(4) 0.5159(3) 0.0356(10) Uani 1 1 d . . . . .
H7A H 0.359325 0.799692 0.545500 0.053 Uiso 1 1 calc R U . . .
H7B H 0.379024 0.702189 0.530843 0.053 Uiso 1 1 calc R U . . .
H7C H 0.253242 0.698913 0.530091 0.053 Uiso 1 1 calc R U . . .
C16 C 1.0708(5) 1.1122(4) 0.8729(3) 0.0413(12) Uani 1 1 d . . . . .
H16A H 1.124472 1.172055 0.870712 0.062 Uiso 1 1 calc R U . . .
H16B H 1.094200 1.115331 0.926235 0.062 Uiso 1 1 calc R U . . .
H16C H 0.992811 1.108599 0.864263 0.062 Uiso 1 1 calc R U . . .
C20 C 0.8643(4) 0.8974(5) 0.7854(3) 0.0425(12) Uani 1 1 d . . . . .
H20A H 0.839162 0.950276 0.792968 0.064 Uiso 1 1 calc R U . . .
H20B H 0.869928 0.888523 0.835131 0.064 Uiso 1 1 calc R U . . .
H20C H 0.808201 0.834939 0.739936 0.064 Uiso 1 1 calc R U . . .
C10 C 0.1903(4) 0.7067(4) 0.2366(3) 0.0419(11) Uani 1 1 d . . . . .
H10A H 0.222441 0.778812 0.254654 0.063 Uiso 1 1 calc R U . . .
H10B H 0.106226 0.679888 0.226617 0.063 Uiso 1 1 calc R U . . .
H10C H 0.210291 0.674992 0.186397 0.063 Uiso 1 1 calc R U . . .
C31A C 0.1402(5) 0.4546(5) 0.9585(4) 0.0348(12) Uani 0.85 1 d . U P A 1
C8 C 0.3131(5) 0.5262(4) 0.3813(3) 0.0397(11) Uani 1 1 d . . . . .
H8A H 0.340709 0.489916 0.337413 0.060 Uiso 1 1 calc R U . . .
H8B H 0.240240 0.479889 0.383139 0.060 Uiso 1 1 calc R U . . .
H8C H 0.370473 0.556999 0.433287 0.060 Uiso 1 1 calc R U . . .
F15A F 0.0867(12) 0.6426(9) 0.7111(6) 0.064(3) Uani 0.42 1 d . U P E 1
F14A F 0.2628(9) 0.6827(8) 0.6796(8) 0.066(3) Uani 0.42 1 d . U P E 1
C19 C 0.9510(5) 0.7488(4) 0.6638(4) 0.0482(13) Uani 1 1 d . . . . .
H19A H 0.984080 0.724668 0.618708 0.072 Uiso 1 1 calc R U . . .
H19B H 0.871021 0.734692 0.642224 0.072 Uiso 1 1 calc R U . . .
H19C H 0.952848 0.715121 0.698068 0.072 Uiso 1 1 calc R U . . .
C32A C 0.3575(5) 0.5468(5) 0.9976(4) 0.0388(13) Uani 0.85 1 d . . P B 1
F16A F -0.0369(8) 0.4560(11) 0.6242(6) 0.078(3) Uani 0.42 1 d . U P D 1
C30A C 0.2509(8) 0.4038(5) 0.8570(4) 0.0431(15) Uani 0.85 1 d . . P C 1
C28A C 0.0498(17) 0.4669(18) 0.6764(12) 0.074(4) Uani 0.42 1 d . U P D 1
C27A C 0.158(2) 0.6132(19) 0.6618(13) 0.069(4) Uani 0.42 1 d . U P E 1
F12 F 0.2910(4) 0.5542(4) 0.5969(2) 0.0972(19) Uani 1 1 d . . . . .
F10 F 0.1340(5) 0.4146(4) 0.5360(2) 0.0986(19) Uani 1 1 d . . . . .
F11 F 0.2651(6) 0.4263(5) 0.6231(3) 0.128(3) Uani 1 1 d . . . . .
F18B F 0.1015(11) 0.3510(8) 0.6558(8) 0.083(3) Uani 0.58 1 d . U P D 2
F13B F 0.0603(10) 0.5589(8) 0.5881(6) 0.087(3) Uani 0.58 1 d . U P D 2
F17B F 0.0231(8) 0.4401(8) 0.7339(5) 0.082(3) Uani 0.58 1 d . U P D 2
F15B F 0.0278(8) 0.5851(8) 0.7098(6) 0.082(3) Uani 0.58 1 d . U P D 2
F14B F 0.1936(11) 0.6767(7) 0.6895(6) 0.085(3) Uani 0.58 1 d . U P D 2
F16B F -0.0298(6) 0.3839(8) 0.6050(5) 0.086(3) Uani 0.58 1 d . U P D 2
C26 C 0.2180(6) 0.4802(6) 0.6068(4) 0.0647(18) Uani 1 1 d . . . . .
C28B C 0.0614(11) 0.4191(13) 0.6664(7) 0.055(3) Uani 0.58 1 d . U P D 2
C27B C 0.1016(15) 0.5792(11) 0.6639(8) 0.068(3) Uani 0.58 1 d . U P D 2
F24B F 0.092(2) 0.3335(15) 0.8402(15) 0.051(5) Uani 0.15 1 d . U P A 2
F21B F 0.4348(18) 0.4967(16) 0.9226(15) 0.080(7) Uani 0.15 1 d D U P A 2
F26B F 0.252(3) 0.584(2) 1.0559(14) 0.073(7) Uani 0.15 1 d D U P A 2
F27B F 0.407(4) 0.634(3) 1.019(2) 0.100(12) Uani 0.15 1 d D U P A 2
C31B C 0.136(3) 0.415(3) 0.921(3) 0.040(7) Uani 0.15 1 d . U P A 2
C32B C 0.323(2) 0.5538(17) 1.0159(13) 0.070(7) Uani 0.15 1 d D U P A 2
C30B C 0.311(5) 0.431(4) 0.878(3) 0.059(7) Uani 0.15 1 d D U P A 2
C22A C 0.1667(9) 0.8432(6) 0.9067(5) 0.0474(17) Uani 0.7 1 d D U P F 1
F3A F 0.2401(8) 0.8780(5) 0.8665(5) 0.066(2) Uani 0.7 1 d . . P F 1
F1 F 0.1659(4) 0.9242(3) 0.9632(3) 0.0773(12) Uani 1 1 d D U . . .
F2A F 0.0661(7) 0.7907(6) 0.8578(4) 0.0694(19) Uani 0.7 1 d . . P F 1
C24A C 0.1124(6) 0.7254(5) 0.9708(4) 0.0380(15) Uani 0.7 1 d D U P F 1
F9A F 0.1513(6) 0.6975(4) 1.0217(4) 0.0516(16) Uani 0.7 1 d . . P F 1
F7 F 0.0372(3) 0.6422(3) 0.9116(3) 0.0720(12) Uani 1 1 d D U . . .
F8A F 0.0620(6) 0.7821(6) 1.0117(5) 0.0563(19) Uani 0.7 1 d . . P F 1
C23A C 0.3173(7) 0.8584(5) 1.0151(4) 0.0421(16) Uani 0.7 1 d D U P F 1
F4 F 0.3721(4) 0.8103(3) 1.0319(2) 0.0741(12) Uani 1 1 d D U . . .
F5 F 0.2869(4) 0.9042(3) 1.0806(2) 0.0755(12) Uani 1 1 d D U . . .
F6A F 0.3938(5) 0.9248(4) 1.0005(4) 0.0594(15) Uani 0.7 1 d . . P F 1
O1 O 0.2361(3) 0.7211(2) 0.8811(2) 0.0349(7) Uani 1 1 d . . . . .
C21 C 0.2090(4) 0.7839(3) 0.9407(3) 0.0340(9) Uani 1 1 d D U . . .
C24B C 0.0754(12) 0.7327(11) 0.9191(11) 0.062(3) Uani 0.3 1 d D U P F 2
F8B F 0.0212(17) 0.7357(17) 0.8561(12) 0.091(6) Uani 0.3 1 d D U P F 2
F9B F 0.029(2) 0.768(2) 0.9776(13) 0.085(7) Uani 0.3 1 d D U P F 2
C23B C 0.2669(14) 0.8120(11) 1.0280(8) 0.069(3) Uani 0.3 1 d D U P F 2
F6B F 0.200(2) 0.7354(17) 1.0435(12) 0.095(7) Uani 0.3 1 d D U P F 2
C22B C 0.2281(15) 0.8725(12) 0.9212(10) 0.066(4) Uani 0.3 1 d D U P F 2
F3B F 0.3498(16) 0.9306(12) 0.9552(15) 0.103(7) Uani 0.3 1 d D U P F 2
F2B F 0.199(3) 0.8401(17) 0.8364(12) 0.095(7) Uani 0.3 1 d D U P F 2
C34A C 0.5766(8) 0.6500(8) 0.8159(6) 0.075(2) Uani 0.73 1 d D U P G 1
F30A F 0.6162(6) 0.6160(5) 0.8728(5) 0.0853(17) Uani 0.73 1 d D U P G 1
F28 F 0.6638(3) 0.6843(3) 0.7866(3) 0.0758(13) Uani 1 1 d D U . . .
F29A F 0.4914(5) 0.5736(4) 0.7516(4) 0.0744(18) Uani 0.73 1 d D U P G 1
C35A C 0.6274(9) 0.7968(8) 0.9502(6) 0.076(2) Uani 0.73 1 d D U P G 1
F32A F 0.6047(5) 0.8808(5) 0.9838(4) 0.0838(19) Uani 0.73 1 d D U P G 1
F33A F 0.7355(7) 0.8180(7) 0.9375(6) 0.096(3) Uani 0.73 1 d D U P G 1
F31A F 0.6240(5) 0.7476(5) 0.9960(3) 0.0684(15) Uani 0.73 1 d D U P G 1
O4 O 0.4352(3) 0.6792(2) 0.87950(19) 0.0316(7) Uani 1 1 d . . . . .
C33 C 0.5364(4) 0.7254(3) 0.8663(3) 0.0314(9) Uani 1 1 d . . . . .
C34B C 0.5566(13) 0.6476(17) 0.7961(14) 0.070(4) Uani 0.27 1 d D U P G 2
F30B F 0.4977(13) 0.6213(11) 0.7213(9) 0.068(3) Uani 0.27 1 d D U P G 2
C36B C 0.5283(15) 0.7947(18) 0.8327(11) 0.065(3) Uani 0.27 1 d D U P G 2
F35B F 0.5352(13) 0.8813(11) 0.8916(11) 0.061(3) Uani 0.27 1 d D U P G 2
F36B F 0.4284(10) 0.7604(10) 0.7748(8) 0.049(2) Uani 0.27 1 d D U P G 2
F34B F 0.6135(14) 0.8264(13) 0.7963(9) 0.051(3) Uani 0.27 1 d D U P G 2
C35B C 0.622(2) 0.7776(15) 0.9371(16) 0.079(4) Uani 0.27 1 d D U P G 2
F32B F 0.5893(14) 0.8260(14) 1.0041(9) 0.079(3) Uani 0.27 1 d D U P G 2
F33B F 0.727(2) 0.8525(14) 0.9473(19) 0.078(4) Uani 0.27 1 d D U P G 2
F31B F 0.6535(11) 0.7102(12) 0.9476(10) 0.069(3) Uani 0.27 1 d D U P G 2
C36A C 0.5285(9) 0.7955(9) 0.8246(7) 0.0589(19) Uani 0.73 1 d D U P G 1
F36A F 0.4793(6) 0.7222(6) 0.7418(4) 0.098(2) Uani 0.73 1 d D U P G 1
F34A F 0.6356(6) 0.8585(5) 0.8350(5) 0.0730(17) Uani 0.73 1 d D U P G 1
F35A F 0.4717(5) 0.8408(5) 0.8548(4) 0.0636(12) Uani 0.73 1 d D U P G 1
F29B F 0.5426(13) 0.5681(9) 0.8157(10) 0.053(2) Uani 0.27 1 d D U P G 2

loop_
_atom_site_aniso_label
_atom_site_aniso_U_11
_atom_site_aniso_U_22
_atom_site_aniso_U_33
_atom_site_aniso_U_23
_atom_site_aniso_U_13
_atom_site_aniso_U_12
I1 0.03777(18) 0.02813(16) 0.04043(16) 0.01689(12) 0.00182(12) 0.01233(13)
I2 0.03885(18) 0.03516(17) 0.03073(15) 0.00986(12) 0.00875(12) 0.01952(13)
Ga1 0.0250(3) 0.0260(3) 0.0243(2) 0.0109(2) 0.00303(19) 0.0106(2)
Fe1 0.0179(3) 0.0199(3) 0.0182(3) 0.0063(2) 0.0049(2) 0.0086(2)
Fe2 0.0217(3) 0.0201(3) 0.0164(3) 0.0075(2) 0.0048(2) 0.0102(2)
P1 0.0215(5) 0.0265(5) 0.0227(4) 0.0093(4) 0.0028(4) 0.0092(4)
P6 0.0236(5) 0.0261(5) 0.0234(4) 0.0107(4) 0.0025(4) 0.0102(4)
P5 0.0267(5) 0.0229(5) 0.0292(5) 0.0110(4) 0.0064(4) 0.0093(4)
P7 0.0320(6) 0.0241(5) 0.0325(5) 0.0107(4) 0.0060(4) 0.0155(4)
P9 0.0313(6) 0.0411(6) 0.0262(5) 0.0169(5) 0.0129(4) 0.0154(5)
Al1 0.0236(6) 0.0167(5) 0.0177(5) 0.0071(4) 0.0077(4) 0.0081(4)
P4 0.0299(6) 0.0372(6) 0.0279(5) 0.0187(4) 0.0093(4) 0.0135(5)
P2 0.0286(5) 0.0316(5) 0.0305(5) 0.0107(4) 0.0091(4) 0.0186(5)
P10 0.0366(6) 0.0296(5) 0.0194(4) 0.0058(4) 0.0065(4) 0.0149(5)
P8 0.0304(6) 0.0259(5) 0.0340(5) 0.0157(4) 0.0048(4) 0.0072(4)
P3 0.0330(6) 0.0406(6) 0.0222(5) 0.0094(4) 0.0110(4) 0.0180(5)
O3 0.0311(16) 0.0331(16) 0.0357(15) 0.0250(13) 0.0145(13) 0.0163(13)
F22 0.058(2) 0.057(2) 0.079(2) 0.0526(19) 0.0354(18) 0.0222(17)
F23 0.0296(16) 0.069(2) 0.075(2) 0.0437(19) 0.0189(15) 0.0129(15)
F25 0.059(2) 0.075(2) 0.0458(16) 0.0408(17) 0.0137(15) 0.0373(18)
O2 0.0385(18) 0.0300(16) 0.0239(14) 0.0094(12) 0.0065(12) 0.0131(14)
F19 0.096(3) 0.0490(19) 0.078(2) 0.0391(18) 0.050(2) 0.051(2)
F24A 0.061(2) 0.072(3) 0.0383(18) 0.0330(18) 0.0321(17) 0.042(2)
F20 0.110(3) 0.089(3) 0.063(2) 0.051(2) 0.064(2) 0.078(3)
F26A 0.061(3) 0.039(2) 0.048(3) 0.002(2) -0.020(2) 0.014(2)
F27A 0.030(2) 0.075(3) 0.092(3) 0.060(3) 0.021(2) 0.026(2)
F21A 0.088(4) 0.034(2) 0.044(2) -0.0014(18) 0.009(2) 0.021(2)
C5 0.0182(19) 0.033(2) 0.0279(19) 0.0103(17) 0.0034(15) 0.0084(17)
C25 0.030(2) 0.036(2) 0.0256(18) 0.0153(16) 0.0071(16) 0.0167(18)
C12 0.027(2) 0.034(2) 0.0212(17) 0.0155(16) 0.0050(15) 0.0139(18)
C15 0.025(2) 0.038(2) 0.0269(19) 0.0205(18) 0.0065(16) 0.0132(18)
C1 0.0157(19) 0.029(2) 0.031(2) 0.0094(17) 0.0062(15) 0.0082(16)
C11 0.031(2) 0.034(2) 0.0162(16) 0.0129(16) 0.0068(15) 0.0128(18)
C14 0.037(2) 0.027(2) 0.031(2) 0.0176(18) 0.0008(17) 0.0153(19)
C3 0.022(2) 0.025(2) 0.030(2) 0.0083(17) 0.0084(16) 0.0053(16)
C2 0.0186(19) 0.027(2) 0.0267(19) 0.0081(16) 0.0084(15) 0.0073(16)
C13 0.035(2) 0.035(2) 0.0271(19) 0.0168(18) 0.0063(17) 0.0205(19)
C29 0.029(2) 0.030(2) 0.0244(18) 0.0156(17) 0.0098(16) 0.0134(18)
C4 0.020(2) 0.028(2) 0.029(2) 0.0063(17) 0.0052(16) 0.0056(16)
C6 0.029(2) 0.033(2) 0.047(3) 0.009(2) 0.013(2) 0.017(2)
C18 0.056(3) 0.060(3) 0.043(3) 0.022(3) 0.016(2) 0.044(3)
F18A 0.071(7) 0.047(6) 0.077(6) 0.039(5) 0.003(6) -0.017(6)
F13A 0.065(7) 0.118(7) 0.078(6) 0.074(5) -0.008(6) 0.018(6)
C17 0.024(2) 0.050(3) 0.034(2) 0.019(2) 0.0020(18) 0.007(2)
C9 0.043(3) 0.033(2) 0.029(2) -0.0004(19) 0.005(2) 0.007(2)
F17A 0.030(4) 0.096(7) 0.046(5) 0.032(5) 0.020(3) 0.008(5)
C7 0.032(2) 0.044(3) 0.027(2) 0.0132(19) 0.0122(17) 0.013(2)
C16 0.045(3) 0.048(3) 0.0220(19) 0.0051(19) 0.0109(19) 0.022(2)
C20 0.029(2) 0.064(3) 0.038(2) 0.033(2) 0.0117(19) 0.012(2)
C10 0.032(3) 0.051(3) 0.040(2) 0.022(2) 0.001(2) 0.015(2)
C31A 0.035(3) 0.038(3) 0.034(3) 0.021(3) 0.014(3) 0.011(3)
C8 0.043(3) 0.028(2) 0.045(3) 0.015(2) 0.014(2) 0.013(2)
F15A 0.091(7) 0.075(6) 0.043(4) 0.009(4) 0.008(5) 0.076(5)
F14A 0.052(5) 0.053(5) 0.088(6) 0.048(5) -0.001(5) 0.003(5)
C19 0.052(3) 0.027(2) 0.056(3) 0.018(2) -0.007(3) 0.012(2)
C32A 0.033(3) 0.046(3) 0.042(3) 0.025(3) 0.005(2) 0.018(3)
F16A 0.024(4) 0.119(8) 0.046(5) 0.029(5) -0.004(3) -0.005(5)
C30A 0.066(5) 0.031(3) 0.046(3) 0.021(3) 0.029(3) 0.028(3)
C28A 0.048(5) 0.081(6) 0.049(5) 0.020(5) 0.001(4) -0.008(6)
C27A 0.065(6) 0.063(6) 0.058(5) 0.011(5) -0.001(5) 0.027(5)
F12 0.054(2) 0.142(4) 0.052(2) 0.047(3) 0.0209(18) -0.010(3)
F10 0.111(4) 0.112(4) 0.0351(18) -0.017(2) -0.016(2) 0.070(3)
F11 0.169(6) 0.163(5) 0.052(2) -0.013(3) -0.013(3) 0.148(5)
F18B 0.098(8) 0.039(4) 0.091(6) 0.030(4) 0.003(6) 0.011(5)
F13B 0.121(7) 0.092(6) 0.052(4) 0.012(4) -0.014(5) 0.078(6)
F17B 0.059(4) 0.093(5) 0.051(4) 0.032(4) 0.020(3) -0.013(5)
F15B 0.071(5) 0.103(7) 0.075(5) 0.024(5) 0.018(4) 0.057(5)
F14B 0.115(7) 0.042(4) 0.085(5) 0.026(4) -0.008(6) 0.031(5)
F16B 0.038(3) 0.102(6) 0.049(4) 0.020(4) -0.008(3) -0.024(4)
C26 0.060(4) 0.075(5) 0.046(3) 0.012(3) 0.010(3) 0.032(4)
C28B 0.046(4) 0.060(5) 0.042(4) 0.030(4) 0.001(3) -0.001(5)
C27B 0.075(5) 0.066(5) 0.058(4) 0.017(4) -0.003(5) 0.042(4)
F24B 0.055(12) 0.029(9) 0.044(11) 0.010(8) -0.013(10) 0.004(9)
F21B 0.038(12) 0.065(14) 0.158(19) 0.064(14) 0.033(13) 0.028(11)
F26B 0.104(16) 0.067(13) 0.039(10) 0.014(9) 0.040(10) 0.034(12)
F27B 0.093(18) 0.078(17) 0.055(15) 0.014(13) 0.008(14) -0.023(15)
C31B 0.033(12) 0.036(12) 0.043(13) 0.019(11) 0.003(11) 0.007(10)
C32B 0.074(9) 0.077(9) 0.049(9) 0.027(8) 0.019(8) 0.022(9)
C30B 0.078(12) 0.059(11) 0.090(12) 0.056(10) 0.051(11) 0.051(10)
C22A 0.068(4) 0.041(3) 0.047(3) 0.020(3) 0.015(3) 0.037(3)
F3A 0.128(7) 0.052(4) 0.065(5) 0.043(3) 0.054(5) 0.063(5)
F1 0.112(3) 0.058(2) 0.090(3) 0.030(2) 0.041(3) 0.065(2)
F2A 0.083(5) 0.070(4) 0.064(4) 0.019(4) 0.006(4) 0.056(4)
C24A 0.044(3) 0.029(3) 0.044(3) 0.012(3) 0.027(3) 0.018(3)
F9A 0.075(4) 0.039(3) 0.050(4) 0.023(3) 0.040(3) 0.024(3)
F7 0.048(2) 0.0452(19) 0.086(3) 0.0057(18) 0.0283(19) 0.0038(16)
F8A 0.050(4) 0.043(3) 0.070(4) 0.010(3) 0.041(3) 0.024(3)
C23A 0.049(4) 0.026(3) 0.043(3) 0.006(3) 0.021(3) 0.015(3)
F4 0.065(2) 0.082(3) 0.0473(19) 0.0024(18) -0.0027(17) 0.035(2)
F5 0.091(3) 0.055(2) 0.0443(18) -0.0087(16) 0.0187(19) 0.026(2)
F6A 0.050(3) 0.029(2) 0.069(4) 0.005(3) 0.017(3) 0.002(2)
O1 0.0457(19) 0.0275(15) 0.0396(17) 0.0143(13) 0.0233(15) 0.0222(15)
C21 0.046(2) 0.0267(19) 0.036(2) 0.0127(17) 0.0201(18) 0.0219(18)
C24B 0.059(5) 0.048(5) 0.064(5) 0.012(5) 0.018(5) 0.021(4)
F8B 0.067(10) 0.102(12) 0.076(9) 0.012(10) -0.002(8) 0.041(9)
F9B 0.062(11) 0.087(12) 0.099(14) 0.022(11) 0.043(10) 0.040(9)
C23B 0.072(5) 0.056(4) 0.052(4) 0.004(4) 0.013(4) 0.020(4)
F6B 0.135(15) 0.097(13) 0.051(9) 0.042(9) 0.021(10) 0.037(11)
C22B 0.083(6) 0.049(5) 0.066(5) 0.017(5) 0.025(5) 0.036(5)
F3B 0.072(10) 0.041(7) 0.127(13) -0.004(9) 0.051(10) -0.009(7)
F2B 0.156(15) 0.070(12) 0.063(11) 0.045(9) 0.016(10) 0.039(11)
C34A 0.061(4) 0.054(3) 0.102(4) 0.025(3) 0.048(3) 0.023(3)
F30A 0.082(4) 0.068(3) 0.141(5) 0.061(3) 0.060(3) 0.046(3)
F28 0.057(2) 0.060(2) 0.110(3) 0.029(2) 0.058(2) 0.0263(18)
F29A 0.054(3) 0.047(2) 0.073(3) -0.015(2) 0.027(2) 0.013(2)
C35A 0.051(3) 0.082(4) 0.056(4) 0.020(3) 0.001(3) 0.000(3)
F32A 0.062(3) 0.056(3) 0.076(3) -0.010(3) 0.016(2) 0.007(2)
F33A 0.039(3) 0.117(5) 0.061(3) 0.023(4) 0.000(2) -0.021(4)
F31A 0.051(3) 0.081(3) 0.047(2) 0.038(2) -0.015(2) -0.002(2)
O4 0.0246(15) 0.0325(16) 0.0355(15) 0.0165(13) 0.0110(12) 0.0075(13)
C33 0.024(2) 0.030(2) 0.033(2) 0.0135(18) 0.0106(17) 0.0050(18)
C34B 0.058(4) 0.052(4) 0.094(5) 0.021(4) 0.054(4) 0.022(4)
F30B 0.067(5) 0.054(5) 0.061(5) 0.022(4) 0.045(4) 0.001(4)
C36B 0.053(4) 0.072(4) 0.088(4) 0.053(4) 0.033(4) 0.024(4)
F35B 0.054(4) 0.050(4) 0.095(5) 0.039(4) 0.037(4) 0.029(4)
F36B 0.036(4) 0.071(4) 0.077(4) 0.066(4) 0.026(3) 0.024(3)
F34B 0.045(4) 0.069(5) 0.073(5) 0.059(4) 0.033(4) 0.025(4)
C35B 0.051(4) 0.083(5) 0.058(4) 0.020(4) 0.002(4) -0.006(4)
F32B 0.066(5) 0.077(5) 0.046(4) 0.014(4) 0.005(4) -0.005(5)
F33B 0.049(5) 0.068(6) 0.066(5) 0.013(5) 0.000(4) -0.005(5)
F31B 0.034(4) 0.084(5) 0.060(5) 0.028(4) 0.012(4) 0.001(4)
C36A 0.053(3) 0.067(3) 0.081(3) 0.054(3) 0.030(3) 0.026(3)
F36A 0.076(3) 0.123(4) 0.060(3) 0.056(3) 0.002(3) -0.008(3)
F34A 0.055(3) 0.063(3) 0.122(4) 0.060(3) 0.047(3) 0.023(3)
F35A 0.062(3) 0.069(3) 0.100(3) 0.057(3) 0.047(3) 0.044(2)
F29B 0.061(5) 0.031(4) 0.095(5) 0.037(4) 0.048(4) 0.031(3)

loop_
_atom_type_symbol
_atom_type_description
_atom_type_scat_dispersion_real
_atom_type_scat_dispersion_imag
_atom_type_scat_source
C C 0.0181 0.0091 'International Tables Vol C Tables 4.2.6.8 and 6.1.1.4'
H H 0.0000 0.0000 'International Tables Vol C Tables 4.2.6.8 and 6.1.1.4'
Al Al 0.2130 0.2455 'International Tables Vol C Tables 4.2.6.8 and 6.1.1.4'
F F 0.0727 0.0534 'International Tables Vol C Tables 4.2.6.8 and 6.1.1.4'
Fe Fe -1.1336 3.1974 'International Tables Vol C Tables 4.2.6.8 and 6.1.1.4'
Ga Ga -1.2846 0.7763 'International Tables Vol C Tables 4.2.6.8 and 6.1.1.4'
I I -0.3257 6.8362 'International Tables Vol C Tables 4.2.6.8 and 6.1.1.4'
O O 0.0492 0.0322 'International Tables Vol C Tables 4.2.6.8 and 6.1.1.4'
P P 0.2955 0.4335 'International Tables Vol C Tables 4.2.6.8 and 6.1.1.4'

loop_
_exptl_crystal_face_index_h
_exptl_crystal_face_index_k
_exptl_crystal_face_index_l
_exptl_crystal_face_perp_dist
8 0 -2 0.1655
-7 -2 3 0.1934
-3 1 10 0.1037
7 2 -1 0.1574
8 -4 1 0.2028
4 -10 6 0.1870
-2 -9 7 0.1872
-1 10 -7 0.1806
2 9 -7 0.1833
-8 6 -2 0.1356
0 -2 -9 0.0984
3 2 7 0.1027
2 -6 -6 0.1528
3 -6 -7 0.1692
-1 -6 -4 0.1599
-1 2 -11 0.0610
-2 2 -11 0.0585
2 -2 11 0.0585
6 0 5 0.1060
-6 4 -8 0.0877
-2 6 -11 0.1066
2 -6 11 0.1148
0 -6 12 0.1332
3 -9 9 0.1544
-5 -6 7 0.1844
0 9 -9 0.1591
-2 9 -9 0.1556
7 -8 -1 0.2204
3 -10 1 0.1897
0 9 -2 0.1869
-5 9 0 0.2049
0 3 -12 0.0724

loop_
_geom_angle_atom_site_label_1
_geom_angle_atom_site_label_2
_geom_angle_atom_site_label_3
_geom_angle
_geom_angle_site_symmetry_1
_geom_angle_site_symmetry_3
_geom_angle_publ_flag
I1 Ga1 I2 121.10(2) . . ?
P1 Ga1 I1 105.00(3) . . ?
P1 Ga1 I2 112.67(3) . . ?
P1 Ga1 P6 97.31(4) . . ?
P6 Ga1 I1 113.87(3) . . ?
P6 Ga1 I2 104.49(3) . . ?
P1 Fe1 P5 53.51(4) . . ?
P1 Fe1 P4 89.01(4) . . ?
P1 Fe1 P2 53.38(4) . . ?
P1 Fe1 P3 88.36(4) . . ?
P5 Fe1 P2 97.17(4) . . ?
P5 Fe1 P3 93.51(4) . . ?
P4 Fe1 P5 53.10(4) . . ?
P4 Fe1 P2 93.61(5) . . ?
P4 Fe1 P3 52.81(4) . . ?
P2 Fe1 P3 52.46(4) . . ?
C5 Fe1 P1 162.33(12) . . ?
C5 Fe1 P5 114.42(13) . . ?
C5 Fe1 P4 92.12(13) . . ?
C5 Fe1 P2 143.99(13) . . ?
C5 Fe1 P3 106.32(12) . . ?
C5 Fe1 C1 39.80(16) . . ?
C5 Fe1 C3 66.66(18) . . ?
C5 Fe1 C2 66.76(16) . . ?
C5 Fe1 C4 39.79(18) . . ?
C1 Fe1 P1 123.49(12) . . ?
C1 Fe1 P5 94.26(12) . . ?
C1 Fe1 P4 107.57(13) . . ?
C1 Fe1 P2 158.75(13) . . ?
C1 Fe1 P3 144.54(12) . . ?
C1 Fe1 C3 66.57(17) . . ?
C1 Fe1 C2 39.65(17) . . ?
C1 Fe1 C4 66.58(16) . . ?
C3 Fe1 P1 116.05(13) . . ?
C3 Fe1 P5 149.15(12) . . ?
C3 Fe1 P4 153.61(13) . . ?
C3 Fe1 P2 95.16(13) . . ?
C3 Fe1 P3 116.28(12) . . ?
C2 Fe1 P1 103.52(12) . . ?
C2 Fe1 P5 110.39(12) . . ?
C2 Fe1 P4 146.22(13) . . ?
C2 Fe1 P2 119.16(13) . . ?
C2 Fe1 P3 155.97(12) . . ?
C2 Fe1 C3 39.71(16) . . ?
C4 Fe1 P1 151.76(14) . . ?
C4 Fe1 P5 154.07(14) . . ?
C4 Fe1 P4 114.18(13) . . ?
C4 Fe1 P2 106.73(13) . . ?
C4 Fe1 P3 93.19(12) . . ?
C4 Fe1 C3 39.44(18) . . ?
C4 Fe1 C2 66.49(16) . . ?
P6 Fe2 P7 53.68(4) . . ?
P6 Fe2 P9 88.94(4) . . ?
P6 Fe2 P10 53.37(4) . . ?
P6 Fe2 P8 89.30(4) . . ?
P7 Fe2 P9 93.16(5) . . ?
P7 Fe2 P10 96.79(4) . . ?
P7 Fe2 P8 52.85(4) . . ?
P9 Fe2 P8 52.49(4) . . ?
P10 Fe2 P9 52.69(4) . . ?
P10 Fe2 P8 93.29(4) . . ?
C12 Fe2 P6 166.95(12) . . ?
C12 Fe2 P7 120.25(13) . . ?
C12 Fe2 P9 103.38(12) . . ?
C12 Fe2 P10 138.41(12) . . ?
C12 Fe2 P8 94.78(13) . . ?
C12 Fe2 C11 39.50(16) . . ?
C15 Fe2 P6 103.16(12) . . ?
C15 Fe2 P7 106.15(13) . . ?
C15 Fe2 P9 160.67(13) . . ?
C15 Fe2 P10 123.88(13) . . ?
C15 Fe2 P8 141.04(13) . . ?
C15 Fe2 C12 66.20(16) . . ?
C15 Fe2 C11 39.30(17) . . ?
C11 Fe2 P6 127.45(13) . . ?
C11 Fe2 P7 95.62(13) . . ?
C11 Fe2 P9 139.42(13) . . ?
C11 Fe2 P10 161.96(13) . . ?
C11 Fe2 P8 104.65(13) . . ?
C14 Fe2 P6 110.95(13) . . ?
C14 Fe2 P7 143.32(14) . . ?
C14 Fe2 P9 121.58(14) . . ?
C14 Fe2 P10 95.89(13) . . ?
C14 Fe2 P8 159.40(14) . . ?
C14 Fe2 C12 66.33(17) . . ?
C14 Fe2 C15 39.98(18) . . ?
C14 Fe2 C11 66.51(17) . . ?
C13 Fe2 P6 144.89(14) . . ?
C13 Fe2 P7 159.77(13) . . ?
C13 Fe2 P9 94.89(13) . . ?
C13 Fe2 P10 102.86(12) . . ?
C13 Fe2 P8 120.37(14) . . ?
C13 Fe2 C12 39.66(17) . . ?
C13 Fe2 C15 66.54(17) . . ?
C13 Fe2 C11 66.50(17) . . ?
C13 Fe2 C14 39.40(19) . . ?
Fe1 P1 Ga1 133.20(5) . . ?
P5 P1 Ga1 125.60(6) . . ?
P5 P1 Fe1 64.70(4) . . ?
P2 P1 Ga1 118.14(6) . . ?
P2 P1 Fe1 64.90(4) . . ?
P2 P1 P5 115.28(6) . . ?
Fe2 P6 Ga1 135.26(5) . . ?
P7 P6 Ga1 121.37(6) . . ?
P7 P6 Fe2 64.58(4) . . ?
P10 P6 Ga1 123.61(6) . . ?
P10 P6 Fe2 64.94(4) . . ?
P10 P6 P7 114.51(7) . . ?
P1 P5 Fe1 61.79(4) . . ?
P1 P5 P4 101.82(6) . . ?
P4 P5 Fe1 63.40(4) . . ?
P6 P7 Fe2 61.74(4) . . ?
P6 P7 P8 102.71(6) . . ?
P8 P7 Fe2 64.14(5) . . ?
P10 P9 Fe2 63.40(4) . . ?
P8 P9 Fe2 63.87(4) . . ?
P8 P9 P10 110.20(7) . . ?
O3 Al1 O2 111.23(17) . . ?
O3 Al1 O1 108.20(16) . . ?
O3 Al1 O4 108.40(16) . . ?
O1 Al1 O2 109.20(18) . . ?
O4 Al1 O2 107.12(16) . . ?
O4 Al1 O1 112.72(17) . . ?
P5 P4 Fe1 63.49(4) . . ?
P3 P4 Fe1 64.21(5) . . ?
P3 P4 P5 110.01(6) . . ?
P1 P2 Fe1 61.72(4) . . ?
P1 P2 P3 102.19(6) . . ?
P3 P2 Fe1 64.21(4) . . ?
P6 P10 Fe2 61.69(4) . . ?
P6 P10 P9 102.51(6) . . ?
P9 P10 Fe2 63.92(4) . . ?
P7 P8 Fe2 63.01(4) . . ?
P9 P8 Fe2 63.64(5) . . ?
P9 P8 P7 109.42(7) . . ?
P4 P3 Fe1 62.98(4) . . ?
P2 P3 Fe1 63.33(4) . . ?
P2 P3 P4 109.86(6) . . ?
C29 O3 Al1 147.2(3) . . ?
C25 O2 Al1 150.9(3) . . ?
C1 C5 Fe1 70.1(2) . . ?
C1 C5 C10 125.6(4) . . ?
C4 C5 Fe1 70.2(2) . . ?
C4 C5 C1 107.5(4) . . ?
C4 C5 C10 126.6(4) . . ?
C10 C5 Fe1 129.2(3) . . ?
O2 C25 C28A 115.1(9) . . ?
O2 C25 C27A 105.4(8) . . ?
O2 C25 C26 108.0(4) . . ?
O2 C25 C28B 109.8(5) . . ?
O2 C25 C27B 117.3(6) . . ?
C28A C25 C27A 104.1(15) . . ?
C28A C25 C26 122.8(10) . . ?
C26 C25 C27A 98.7(9) . . ?
C26 C25 C28B 101.7(7) . . ?
C27B C25 C26 114.6(8) . . ?
C27B C25 C28B 104.2(10) . . ?
C11 C12 Fe2 70.5(2) . . ?
C11 C12 C17 126.5(4) . . ?
C13 C12 Fe2 69.2(2) . . ?
C13 C12 C11 107.8(4) . . ?
C13 C12 C17 125.5(4) . . ?
C17 C12 Fe2 129.3(3) . . ?
C11 C15 Fe2 71.0(2) . . ?
C11 C15 C14 108.1(4) . . ?
C11 C15 C20 124.8(4) . . ?
C14 C15 Fe2 69.7(2) . . ?
C14 C15 C20 126.9(5) . . ?
C20 C15 Fe2 129.6(3) . . ?
C5 C1 Fe1 70.1(2) . . ?
C5 C1 C6 125.6(4) . . ?
C2 C1 Fe1 70.5(2) . . ?
C2 C1 C5 108.3(4) . . ?
C2 C1 C6 125.9(4) . . ?
C6 C1 Fe1 130.0(3) . . ?
C12 C11 Fe2 70.0(2) . . ?
C12 C11 C16 125.8(4) . . ?
C15 C11 Fe2 69.7(2) . . ?
C15 C11 C12 107.8(4) . . ?
C15 C11 C16 126.3(4) . . ?
C16 C11 Fe2 128.6(3) . . ?
C15 C14 Fe2 70.3(2) . . ?
C15 C14 C19 125.1(5) . . ?
C13 C14 Fe2 70.0(3) . . ?
C13 C14 C15 107.8(4) . . ?
C13 C14 C19 126.9(5) . . ?
C19 C14 Fe2 128.3(3) . . ?
C2 C3 Fe1 70.1(2) . . ?
C2 C3 C8 125.6(4) . . ?
C4 C3 Fe1 69.9(2) . . ?
C4 C3 C2 107.9(4) . . ?
C4 C3 C8 126.2(4) . . ?
C8 C3 Fe1 130.3(3) . . ?
C1 C2 Fe1 69.9(2) . . ?
C1 C2 C3 107.8(4) . . ?
C1 C2 C7 126.2(4) . . ?
C3 C2 Fe1 70.2(2) . . ?
C3 C2 C7 125.7(4) . . ?
C7 C2 Fe1 130.5(3) . . ?
C12 C13 Fe2 71.1(2) . . ?
C12 C13 C18 124.5(5) . . ?
C14 C13 Fe2 70.6(2) . . ?
C14 C13 C12 108.5(4) . . ?
C14 C13 C18 126.8(5) . . ?
C18 C13 Fe2 128.3(3) . . ?
O3 C29 C31A 107.0(4) . . ?
O3 C29 C32A 111.8(4) . . ?
O3 C29 C30A 109.6(4) . . ?
O3 C29 C31B 112.7(16) . . ?
O3 C29 C32B 109.9(8) . . ?
O3 C29 C30B 114.4(18) . . ?
C32A C29 C31A 108.6(4) . . ?
C30A C29 C31A 108.5(5) . . ?
C30A C29 C32A 111.1(5) . . ?
C31B C29 C32B 110(2) . . ?
C31B C29 C30B 103(3) . . ?
C32B C29 C30B 106(3) . . ?
C5 C4 Fe1 70.1(2) . . ?
C5 C4 C9 126.1(4) . . ?
C3 C4 Fe1 70.6(2) . . ?
C3 C4 C5 108.5(4) . . ?
C3 C4 C9 125.1(5) . . ?
C9 C4 Fe1 130.0(3) . . ?
C1 C6 H6A 109.5 . . ?
C1 C6 H6B 109.5 . . ?
C1 C6 H6C 109.5 . . ?
H6A C6 H6B 109.5 . . ?
H6A C6 H6C 109.5 . . ?
H6B C6 H6C 109.5 . . ?
C13 C18 H18A 109.5 . . ?
C13 C18 H18B 109.5 . . ?
C13 C18 H18C 109.5 . . ?
H18A C18 H18B 109.5 . . ?
H18A C18 H18C 109.5 . . ?
H18B C18 H18C 109.5 . . ?
C12 C17 H17A 109.5 . . ?
C12 C17 H17B 109.5 . . ?
C12 C17 H17C 109.5 . . ?
H17A C17 H17B 109.5 . . ?
H17A C17 H17C 109.5 . . ?
H17B C17 H17C 109.5 . . ?
C4 C9 H9A 109.5 . . ?
C4 C9 H9B 109.5 . . ?
C4 C9 H9C 109.5 . . ?
H9A C9 H9B 109.5 . . ?
H9A C9 H9C 109.5 . . ?
H9B C9 H9C 109.5 . . ?
C2 C7 H7A 109.5 . . ?
C2 C7 H7B 109.5 . . ?
C2 C7 H7C 109.5 . . ?
H7A C7 H7B 109.5 . . ?
H7A C7 H7C 109.5 . . ?
H7B C7 H7C 109.5 . . ?
C11 C16 H16A 109.5 . . ?
C11 C16 H16B 109.5 . . ?
C11 C16 H16C 109.5 . . ?
H16A C16 H16B 109.5 . . ?
H16A C16 H16C 109.5 . . ?
H16B C16 H16C 109.5 . . ?
C15 C20 H20A 109.5 . . ?
C15 C20 H20B 109.5 . . ?
C15 C20 H20C 109.5 . . ?
H20A C20 H20B 109.5 . . ?
H20A C20 H20C 109.5 . . ?
H20B C20 H20C 109.5 . . ?
C5 C10 H10A 109.5 . . ?
C5 C10 H10B 109.5 . . ?
C5 C10 H10C 109.5 . . ?
H10A C10 H10B 109.5 . . ?
H10A C10 H10C 109.5 . . ?
H10B C10 H10C 109.5 . . ?
F22 C31A C29 110.7(5) . . ?
F23 C31A F22 109.6(5) . . ?
F23 C31A F24A 105.9(5) . . ?
F23 C31A C29 112.1(5) . . ?
F24A C31A F22 107.1(5) . . ?
F24A C31A C29 111.2(5) . . ?
C3 C8 H8A 109.5 . . ?
C3 C8 H8B 109.5 . . ?
C3 C8 H8C 109.5 . . ?
H8A C8 H8B 109.5 . . ?
H8A C8 H8C 109.5 . . ?
H8B C8 H8C 109.5 . . ?
C14 C19 H19A 109.5 . . ?
C14 C19 H19B 109.5 . . ?
C14 C19 H19C 109.5 . . ?
H19A C19 H19B 109.5 . . ?
H19A C19 H19C 109.5 . . ?
H19B C19 H19C 109.5 . . ?
F25 C32A F27A 107.8(5) . . ?
F25 C32A C29 112.8(5) . . ?
F26A C32A F25 107.5(5) . . ?
F26A C32A F27A 107.2(6) . . ?
F26A C32A C29 111.2(5) . . ?
F27A C32A C29 110.0(5) . . ?
F19 C30A C29 111.9(5) . . ?
F20 C30A F19 106.0(6) . . ?
F20 C30A F21A 105.5(6) . . ?
F20 C30A C29 112.4(5) . . ?
F21A C30A F19 108.5(5) . . ?
F21A C30A C29 112.1(6) . . ?
C25 C28A F18A 101.2(17) . . ?
F17A C28A C25 114.2(13) . . ?
F17A C28A F18A 102.9(17) . . ?
F16A C28A C25 119.0(18) . . ?
F16A C28A F18A 113.6(16) . . ?
F16A C28A F17A 105.0(19) . . ?
F13A C27A C25 105.1(16) . . ?
F13A C27A F15A 117.2(17) . . ?
F15A C27A C25 103.2(17) . . ?
F14A C27A C25 110.6(15) . . ?
F14A C27A F13A 104.9(19) . . ?
F14A C27A F15A 115.4(19) . . ?
F12 C26 C25 110.1(6) . . ?
F12 C26 F10 109.6(6) . . ?
F12 C26 F11 113.5(7) . . ?
F10 C26 C25 110.1(6) . . ?
F11 C26 C25 108.8(6) . . ?
F11 C26 F10 104.6(6) . . ?
F18B C28B C25 109.5(10) . . ?
F18B C28B F17B 111.1(14) . . ?
F18B C28B F16B 110.0(14) . . ?
F17B C28B C25 108.1(11) . . ?
F16B C28B C25 112.4(11) . . ?
F16B C28B F17B 105.7(11) . . ?
F13B C27B C25 116.8(11) . . ?
F13B C27B F15B 114.3(13) . . ?
F13B C27B F14B 99.1(14) . . ?
F15B C27B C25 111.8(12) . . ?
F15B C27B F14B 110.0(11) . . ?
F14B C27B C25 103.2(11) . . ?
F22 C31B F23 113(3) . . ?
F22 C31B C29 120(3) . . ?
F22 C31B F24B 105(3) . . ?
F23 C31B C29 115(3) . . ?
F23 C31B F24B 91(3) . . ?
F24B C31B C29 110(3) . . ?
F25 C32B C29 112.1(14) . . ?
F25 C32B F26B 112(2) . . ?
F26B C32B C29 102.4(16) . . ?
F27B C32B F25 116(3) . . ?
F27B C32B C29 106(2) . . ?
F27B C32B F26B 108(3) . . ?
F19 C30B C29 116(3) . . ?
F19 C30B F21B 103(4) . . ?
F20 C30B F19 119(3) . . ?
F20 C30B C29 114(3) . . ?
F20 C30B F21B 98(3) . . ?
F21B C30B C29 103(3) . . ?
F3A C22A C21 109.5(7) . . ?
F1 C22A F3A 104.1(7) . . ?
F1 C22A C21 114.1(6) . . ?
F2A C22A F3A 108.2(8) . . ?
F2A C22A F1 107.9(7) . . ?
F2A C22A C21 112.7(7) . . ?
F9A C24A F8A 105.4(7) . . ?
F9A C24A C21 113.0(6) . . ?
F7 C24A F9A 103.7(6) . . ?
F7 C24A F8A 111.5(7) . . ?
F7 C24A C21 111.8(5) . . ?
F8A C24A C21 111.1(6) . . ?
F4 C23A F5 108.8(7) . . ?
F4 C23A C21 110.1(5) . . ?
F5 C23A C21 111.1(6) . . ?
F6A C23A F4 104.4(7) . . ?
F6A C23A F5 109.1(6) . . ?
F6A C23A C21 113.0(7) . . ?
C21 O1 Al1 147.6(3) . . ?
C22A C21 C24A 109.4(6) . . ?
C22A C21 C23A 109.2(5) . . ?
C24A C21 C23A 108.4(5) . . ?
O1 C21 C22A 108.4(5) . . ?
O1 C21 C24A 110.9(4) . . ?
O1 C21 C23A 110.6(4) . . ?
O1 C21 C24B 104.0(7) . . ?
O1 C21 C23B 116.4(6) . . ?
O1 C21 C22B 105.3(6) . . ?
C23B C21 C24B 113.5(10) . . ?
C23B C21 C22B 115.1(10) . . ?
C22B C21 C24B 100.7(9) . . ?
F7 C24B C21 111.8(10) . . ?
F7 C24B F8B 111.2(16) . . ?
F7 C24B F9B 97.2(18) . . ?
F8B C24B C21 115.5(14) . . ?
F9B C24B C21 115.4(16) . . ?
F9B C24B F8B 104.1(18) . . ?
F4 C23B C21 109.9(10) . . ?
F4 C23B F6B 106.1(16) . . ?
F5 C23B F4 105.5(11) . . ?
F5 C23B C21 113.1(10) . . ?
F5 C23B F6B 117.0(15) . . ?
F6B C23B C21 105.0(13) . . ?
F1 C22B C21 108.3(10) . . ?
F1 C22B F3B 111.0(14) . . ?
F3B C22B C21 101.3(13) . . ?
F2B C22B F1 114.0(18) . . ?
F2B C22B C21 110.7(14) . . ?
F2B C22B F3B 110.8(19) . . ?
F30A C34A C33 104.4(7) . . ?
F28 C34A F30A 107.4(8) . . ?
F28 C34A F29A 106.2(8) . . ?
F28 C34A C33 115.8(8) . . ?
F29A C34A F30A 111.2(9) . . ?
F29A C34A C33 111.7(7) . . ?
F32A C35A C33 106.6(7) . . ?
F33A C35A F32A 113.7(9) . . ?
F33A C35A C33 108.4(8) . . ?
F31A C35A F32A 115.4(9) . . ?
F31A C35A F33A 102.9(9) . . ?
F31A C35A C33 109.7(7) . . ?
C33 O4 Al1 148.9(3) . . ?
C34A C33 C35A 109.2(6) . . ?
C34A C33 C36A 111.2(6) . . ?
C35A C33 C36A 105.7(6) . . ?
O4 C33 C34A 110.3(5) . . ?
O4 C33 C35A 108.5(5) . . ?
O4 C33 C34B 108.3(6) . . ?
O4 C33 C36B 110.3(8) . . ?
O4 C33 C35B 110.3(9) . . ?
O4 C33 C36A 111.7(5) . . ?
C36B C33 C34B 102.7(10) . . ?
C35B C33 C34B 115.4(11) . . ?
C35B C33 C36B 109.5(12) . . ?
F28 C34B C33 112.2(15) . . ?
F28 C34B F29B 108.6(14) . . ?
F30B C34B F28 97.8(14) . . ?
F30B C34B C33 115.7(15) . . ?
F30B C34B F29B 115(2) . . ?
F29B C34B C33 106.8(13) . . ?
F35B C36B C33 111.9(16) . . ?
F35B C36B F36B 103.9(19) . . ?
F35B C36B F34B 103.6(19) . . ?
F36B C36B C33 116.5(16) . . ?
F36B C36B F34B 103.1(17) . . ?
F34B C36B C33 116.2(17) . . ?
C33 C35B F32B 113.8(19) . . ?
C33 C35B F33B 123(2) . . ?
F32B C35B F33B 101(2) . . ?
F31B C35B C33 106.0(16) . . ?
F31B C35B F32B 110(2) . . ?
F31B C35B F33B 103(2) . . ?
F36A C36A C33 99.6(8) . . ?
F34A C36A C33 107.6(8) . . ?
F34A C36A F36A 110.7(8) . . ?
F35A C36A C33 111.1(8) . . ?
F35A C36A F36A 116.2(10) . . ?
F35A C36A F34A 110.9(10) . . ?

loop_
_geom_bond_atom_site_label_1
_geom_bond_atom_site_label_2
_geom_bond_distance
_geom_bond_site_symmetry_2
_geom_bond_publ_flag
I1 Ga1 2.5032(6) . ?
I2 Ga1 2.5051(6) . ?
Ga1 P1 2.3871(11) . ?
Ga1 P6 2.4102(12) . ?
Fe1 P1 2.3100(11) . ?
Fe1 P5 2.3698(12) . ?
Fe1 P4 2.3681(12) . ?
Fe1 P2 2.3754(12) . ?
Fe1 P3 2.3934(11) . ?
Fe1 C5 2.101(4) . ?
Fe1 C1 2.103(4) . ?
Fe1 C3 2.112(4) . ?
Fe1 C2 2.111(4) . ?
Fe1 C4 2.103(4) . ?
Fe2 P6 2.3085(12) . ?
Fe2 P7 2.3672(12) . ?
Fe2 P9 2.3859(12) . ?
Fe2 P10 2.3752(11) . ?
Fe2 P8 2.3906(12) . ?
Fe2 C12 2.112(4) . ?
Fe2 C15 2.103(4) . ?
Fe2 C11 2.119(4) . ?
Fe2 C14 2.094(4) . ?
Fe2 C13 2.088(4) . ?
P1 P5 2.1076(16) . ?
P1 P2 2.1054(15) . ?
P6 P7 2.1116(15) . ?
P6 P10 2.1044(15) . ?
P5 P4 2.1179(15) . ?
P7 P8 2.1174(17) . ?
P9 P10 2.1127(17) . ?
P9 P8 2.1123(17) . ?
Al1 O3 1.719(3) . ?
Al1 O2 1.729(3) . ?
Al1 O1 1.727(3) . ?
Al1 O4 1.726(3) . ?
P4 P3 2.1175(17) . ?
P2 P3 2.1076(16) . ?
O3 C29 1.343(5) . ?
F22 C31A 1.352(7) . ?
F22 C31B 1.28(4) . ?
F23 C31A 1.292(7) . ?
F23 C31B 1.32(4) . ?
F25 C32A 1.327(7) . ?
F25 C32B 1.331(19) . ?
O2 C25 1.340(5) . ?
F19 C30A 1.374(9) . ?
F19 C30B 1.26(4) . ?
F24A C31A 1.318(8) . ?
F20 C30A 1.312(8) . ?
F20 C30B 1.24(5) . ?
F26A C32A 1.318(8) . ?
F27A C32A 1.329(8) . ?
F21A C30A 1.330(10) . ?
C5 C1 1.431(6) . ?
C5 C4 1.431(7) . ?
C5 C10 1.491(7) . ?
C25 C28A 1.40(2) . ?
C25 C27A 1.63(3) . ?
C25 C26 1.557(8) . ?
C25 C28B 1.615(16) . ?
C25 C27B 1.494(14) . ?
C12 C11 1.430(6) . ?
C12 C13 1.425(6) . ?
C12 C17 1.493(6) . ?
C15 C11 1.420(6) . ?
C15 C14 1.435(6) . ?
C15 C20 1.496(6) . ?
C1 C2 1.429(6) . ?
C1 C6 1.490(6) . ?
C11 C16 1.495(6) . ?
C14 C13 1.410(7) . ?
C14 C19 1.504(7) . ?
C3 C2 1.434(6) . ?
C3 C4 1.422(6) . ?
C3 C8 1.488(7) . ?
C2 C7 1.484(6) . ?
C13 C18 1.506(6) . ?
C29 C31A 1.571(7) . ?
C29 C32A 1.544(7) . ?
C29 C30A 1.532(7) . ?
C29 C31B 1.50(4) . ?
C29 C32B 1.55(2) . ?
C29 C30B 1.575(19) . ?
C4 C9 1.499(6) . ?
C6 H6A 0.9800 . ?
C6 H6B 0.9800 . ?
C6 H6C 0.9800 . ?
C18 H18A 0.9800 . ?
C18 H18B 0.9800 . ?
C18 H18C 0.9800 . ?
F18A C28A 1.61(3) . ?
F13A C27A 1.36(3) . ?
C17 H17A 0.9800 . ?
C17 H17B 0.9800 . ?
C17 H17C 0.9800 . ?
C9 H9A 0.9800 . ?
C9 H9B 0.9800 . ?
C9 H9C 0.9800 . ?
F17A C28A 1.38(2) . ?
C7 H7A 0.9800 . ?
C7 H7B 0.9800 . ?
C7 H7C 0.9800 . ?
C16 H16A 0.9800 . ?
C16 H16B 0.9800 . ?
C16 H16C 0.9800 . ?
C20 H20A 0.9800 . ?
C20 H20B 0.9800 . ?
C20 H20C 0.9800 . ?
C10 H10A 0.9800 . ?
C10 H10B 0.9800 . ?
C10 H10C 0.9800 . ?
C8 H8A 0.9800 . ?
C8 H8B 0.9800 . ?
C8 H8C 0.9800 . ?
F15A C27A 1.42(3) . ?
F14A C27A 1.32(3) . ?
C19 H19A 0.9800 . ?
C19 H19B 0.9800 . ?
C19 H19C 0.9800 . ?
F16A C28A 1.32(3) . ?
F12 C26 1.313(9) . ?
F10 C26 1.366(8) . ?
F11 C26 1.324(9) . ?
F18B C28B 1.33(2) . ?
F13B C27B 1.318(17) . ?
F17B C28B 1.347(16) . ?
F15B C27B 1.334(19) . ?
F14B C27B 1.443(19) . ?
F16B C28B 1.333(14) . ?
F24B C31B 1.44(5) . ?
F21B C30B 1.49(7) . ?
F26B C32B 1.33(2) . ?
F27B C32B 1.33(2) . ?
C22A F3A 1.349(12) . ?
C22A F1 1.325(9) . ?
C22A F2A 1.277(12) . ?
C22A C21 1.536(8) . ?
F1 C22B 1.424(14) . ?
C24A F9A 1.316(11) . ?
C24A F7 1.298(8) . ?
C24A F8A 1.343(10) . ?
C24A C21 1.557(7) . ?
F7 C24B 1.303(15) . ?
C23A F4 1.313(9) . ?
C23A F5 1.328(8) . ?
C23A F6A 1.303(10) . ?
C23A C21 1.571(8) . ?
F4 C23B 1.361(14) . ?
F5 C23B 1.336(13) . ?
O1 C21 1.349(5) . ?
C21 C24B 1.552(14) . ?
C21 C23B 1.531(14) . ?
C21 C22B 1.539(15) . ?
C24B F8B 1.326(17) . ?
C24B F9B 1.315(18) . ?
C23B F6B 1.375(16) . ?
C22B F3B 1.431(16) . ?
C22B F2B 1.411(16) . ?
C34A F30A 1.484(11) . ?
C34A F28 1.323(9) . ?
C34A F29A 1.343(10) . ?
C34A C33 1.507(12) . ?
F28 C34B 1.350(14) . ?
C35A F32A 1.400(10) . ?
C35A F33A 1.375(10) . ?
C35A F31A 1.355(10) . ?
C35A C33 1.562(12) . ?
O4 C33 1.345(5) . ?
C33 C34B 1.54(3) . ?
C33 C36B 1.49(3) . ?
C33 C35B 1.37(3) . ?
C33 C36A 1.611(13) . ?
C34B F30B 1.340(14) . ?
C34B F29B 1.411(14) . ?
C36B F35B 1.365(16) . ?
C36B F36B 1.377(16) . ?
C36B F34B 1.381(15) . ?
C35B F32B 1.380(15) . ?
C35B F33B 1.384(15) . ?
C35B F31B 1.354(15) . ?
C36A F36A 1.428(13) . ?
C36A F34A 1.329(11) . ?
C36A F35A 1.233(11) . ?

loop_
_geom_torsion_atom_site_label_1
_geom_torsion_atom_site_label_2
_geom_torsion_atom_site_label_3
_geom_torsion_atom_site_label_4
_geom_torsion
_geom_torsion_site_symmetry_1
_geom_torsion_site_symmetry_2
_geom_torsion_site_symmetry_3
_geom_torsion_site_symmetry_4
_geom_torsion_publ_flag
Fe1 C5 C1 C2 -60.4(3) . . . . ?
Fe1 C5 C1 C6 125.5(4) . . . . ?
Fe1 C5 C4 C3 60.4(3) . . . . ?
Fe1 C5 C4 C9 -125.6(5) . . . . ?
Fe1 C1 C2 C3 -60.2(3) . . . . ?
Fe1 C1 C2 C7 126.1(4) . . . . ?
Fe1 C3 C2 C1 60.0(3) . . . . ?
Fe1 C3 C2 C7 -126.2(4) . . . . ?
Fe1 C3 C4 C5 -60.1(3) . . . . ?
Fe1 C3 C4 C9 125.8(5) . . . . ?
Fe2 C12 C11 C15 59.7(3) . . . . ?
Fe2 C12 C11 C16 -123.7(4) . . . . ?
Fe2 C12 C13 C14 -60.9(3) . . . . ?
Fe2 C12 C13 C18 124.0(5) . . . . ?
Fe2 C15 C11 C12 -59.9(3) . . . . ?
Fe2 C15 C11 C16 123.6(5) . . . . ?
Fe2 C15 C14 C13 60.3(3) . . . . ?
Fe2 C15 C14 C19 -123.6(4) . . . . ?
Fe2 C14 C13 C12 61.3(3) . . . . ?
Fe2 C14 C13 C18 -123.9(5) . . . . ?
Al1 O3 C29 C31A -177.5(5) . . . . ?
Al1 O3 C29 C32A 63.7(7) . . . . ?
Al1 O3 C29 C30A -60.0(7) . . . . ?
Al1 O3 C29 C31B -149(2) . . . . ?
Al1 O3 C29 C32B 87.4(12) . . . . ?
Al1 O3 C29 C30B -32(3) . . . . ?
Al1 O2 C25 C28A -44.6(16) . . . . ?
Al1 O2 C25 C27A 69.4(11) . . . . ?
Al1 O2 C25 C26 174.1(6) . . . . ?
Al1 O2 C25 C28B -75.8(9) . . . . ?
Al1 O2 C25 C27B 42.8(12) . . . . ?
Al1 O1 C21 C22A 179.5(6) . . . . ?
Al1 O1 C21 C24A -60.4(8) . . . . ?
Al1 O1 C21 C23A 59.8(8) . . . . ?
Al1 O1 C21 C24B -103.1(9) . . . . ?
Al1 O1 C21 C23B 22.6(11) . . . . ?
Al1 O1 C21 C22B 151.4(8) . . . . ?
Al1 O4 C33 C34A -95.9(8) . . . . ?
Al1 O4 C33 C35A 144.5(6) . . . . ?
Al1 O4 C33 C34B -79.8(10) . . . . ?
Al1 O4 C33 C36B 32.0(10) . . . . ?
Al1 O4 C33 C35B 153.1(10) . . . . ?
Al1 O4 C33 C36A 28.3(9) . . . . ?
O3 Al1 O2 C25 82.7(7) . . . . ?
O3 Al1 O1 C21 37.4(7) . . . . ?
O3 Al1 O4 C33 164.3(6) . . . . ?
O3 C29 C31A F22 163.8(5) . . . . ?
O3 C29 C31A F23 41.1(7) . . . . ?
O3 C29 C31A F24A -77.2(5) . . . . ?
O3 C29 C32A F25 160.8(4) . . . . ?
O3 C29 C32A F26A 40.0(7) . . . . ?
O3 C29 C32A F27A -78.7(6) . . . . ?
O3 C29 C30A F19 163.7(5) . . . . ?
O3 C29 C30A F20 44.6(8) . . . . ?
O3 C29 C30A F21A -74.1(6) . . . . ?
O3 C29 C31B F22 -156(3) . . . . ?
O3 C29 C31B F23 -18(4) . . . . ?
O3 C29 C31B F24B 83(3) . . . . ?
O3 C29 C32B F25 -169.3(14) . . . . ?
O3 C29 C32B F26B 71(2) . . . . ?
O3 C29 C32B F27B -42(3) . . . . ?
O3 C29 C30B F19 -159(4) . . . . ?
O3 C29 C30B F20 -15(6) . . . . ?
O3 C29 C30B F21B 90(3) . . . . ?
O2 Al1 O3 C29 86.1(6) . . . . ?
O2 Al1 O1 C21 158.6(6) . . . . ?
O2 Al1 O4 C33 44.2(6) . . . . ?
O2 C25 C28A F18A -80.7(12) . . . . ?
O2 C25 C28A F17A 29(3) . . . . ?
O2 C25 C28A F16A 154.1(16) . . . . ?
O2 C25 C27A F13A 156.1(13) . . . . ?
O2 C25 C27A F15A -80.6(13) . . . . ?
O2 C25 C27A F14A 43.4(16) . . . . ?
O2 C25 C26 F12 -74.9(6) . . . . ?
O2 C25 C26 F10 164.1(6) . . . . ?
O2 C25 C26 F11 50.0(7) . . . . ?
O2 C25 C28B F18B -69.3(10) . . . . ?
O2 C25 C28B F17B 51.9(12) . . . . ?
O2 C25 C28B F16B 168.1(10) . . . . ?
O2 C25 C27B F13B 154.3(12) . . . . ?
O2 C25 C27B F15B -71.3(13) . . . . ?
O2 C25 C27B F14B 46.9(13) . . . . ?
C5 C1 C2 Fe1 60.1(3) . . . . ?
C5 C1 C2 C3 -0.1(5) . . . . ?
C5 C1 C2 C7 -173.8(4) . . . . ?
C15 C14 C13 Fe2 -60.5(3) . . . . ?
C15 C14 C13 C12 0.8(5) . . . . ?
C15 C14 C13 C18 175.7(4) . . . . ?
C1 C5 C4 Fe1 -60.5(3) . . . . ?
C1 C5 C4 C3 -0.1(5) . . . . ?
C1 C5 C4 C9 174.0(4) . . . . ?
C11 C12 C13 Fe2 60.2(3) . . . . ?
C11 C12 C13 C14 -0.7(5) . . . . ?
C11 C12 C13 C18 -175.7(4) . . . . ?
C11 C15 C14 Fe2 -60.9(3) . . . . ?
C11 C15 C14 C13 -0.6(5) . . . . ?
C11 C15 C14 C19 175.6(4) . . . . ?
C14 C15 C11 Fe2 60.1(3) . . . . ?
C14 C15 C11 C12 0.2(5) . . . . ?
C14 C15 C11 C16 -176.3(4) . . . . ?
C2 C3 C4 Fe1 60.1(3) . . . . ?
C2 C3 C4 C5 0.0(5) . . . . ?
C2 C3 C4 C9 -174.1(4) . . . . ?
C13 C12 C11 Fe2 -59.4(3) . . . . ?
C13 C12 C11 C15 0.3(5) . . . . ?
C13 C12 C11 C16 176.8(4) . . . . ?
C4 C5 C1 Fe1 60.5(3) . . . . ?
C4 C5 C1 C2 0.1(5) . . . . ?
C4 C5 C1 C6 -174.0(4) . . . . ?
C4 C3 C2 Fe1 -60.0(3) . . . . ?
C4 C3 C2 C1 0.1(5) . . . . ?
C4 C3 C2 C7 173.8(4) . . . . ?
C6 C1 C2 Fe1 -125.8(4) . . . . ?
C6 C1 C2 C3 173.9(4) . . . . ?
C6 C1 C2 C7 0.2(7) . . . . ?
C17 C12 C11 Fe2 125.0(4) . . . . ?
C17 C12 C11 C15 -175.2(4) . . . . ?
C17 C12 C11 C16 1.3(7) . . . . ?
C17 C12 C13 Fe2 -124.2(4) . . . . ?
C17 C12 C13 C14 174.9(4) . . . . ?
C17 C12 C13 C18 -0.1(7) . . . . ?
C20 C15 C11 Fe2 -125.5(4) . . . . ?
C20 C15 C11 C12 174.6(4) . . . . ?
C20 C15 C11 C16 -1.9(7) . . . . ?
C20 C15 C14 Fe2 124.8(4) . . . . ?
C20 C15 C14 C13 -174.9(4) . . . . ?
C20 C15 C14 C19 1.3(7) . . . . ?
C10 C5 C1 Fe1 -124.7(5) . . . . ?
C10 C5 C1 C2 175.0(4) . . . . ?
C10 C5 C1 C6 0.9(7) . . . . ?
C10 C5 C4 Fe1 124.7(5) . . . . ?
C10 C5 C4 C3 -174.9(4) . . . . ?
C10 C5 C4 C9 -0.8(7) . . . . ?
C31A C29 C32A F25 42.9(6) . . . . ?
C31A C29 C32A F26A -77.9(7) . . . . ?
C31A C29 C32A F27A 163.4(5) . . . . ?
C31A C29 C30A F19 -79.7(7) . . . . ?
C31A C29 C30A F20 161.2(6) . . . . ?
C31A C29 C30A F21A 42.5(7) . . . . ?
C8 C3 C2 Fe1 125.9(4) . . . . ?
C8 C3 C2 C1 -174.1(4) . . . . ?
C8 C3 C2 C7 -0.3(7) . . . . ?
C8 C3 C4 Fe1 -125.9(5) . . . . ?
C8 C3 C4 C5 174.1(4) . . . . ?
C8 C3 C4 C9 0.0(7) . . . . ?
C19 C14 C13 Fe2 123.5(5) . . . . ?
C19 C14 C13 C12 -175.3(4) . . . . ?
C19 C14 C13 C18 -0.4(7) . . . . ?
C32A C29 C31A F22 -75.3(6) . . . . ?
C32A C29 C31A F23 162.0(5) . . . . ?
C32A C29 C31A F24A 43.7(6) . . . . ?
C32A C29 C30A F19 39.6(7) . . . . ?
C32A C29 C30A F20 -79.5(7) . . . . ?
C32A C29 C30A F21A 161.8(5) . . . . ?
C30A C29 C31A F22 45.6(7) . . . . ?
C30A C29 C31A F23 -77.1(7) . . . . ?
C30A C29 C31A F24A 164.6(5) . . . . ?
C30A C29 C32A F25 -76.4(6) . . . . ?
C30A C29 C32A F26A 162.8(6) . . . . ?
C30A C29 C32A F27A 44.1(7) . . . . ?
C28A C25 C27A F13A -82.4(17) . . . . ?
C28A C25 C27A F15A 40.9(16) . . . . ?
C28A C25 C27A F14A 164.9(15) . . . . ?
C28A C25 C26 F12 147.4(15) . . . . ?
C28A C25 C26 F10 26.4(16) . . . . ?
C28A C25 C26 F11 -87.7(15) . . . . ?
C27A C25 C28A F18A 164.5(12) . . . . ?
C27A C25 C28A F17A -86(2) . . . . ?
C27A C25 C28A F16A 39(2) . . . . ?
C27A C25 C26 F12 34.4(10) . . . . ?
C27A C25 C26 F10 -86.6(10) . . . . ?
C27A C25 C26 F11 159.4(10) . . . . ?
C26 C25 C28A F18A 54.2(16) . . . . ?
C26 C25 C28A F17A 164.0(14) . . . . ?
C26 C25 C28A F16A -71(3) . . . . ?
C26 C25 C27A F13A 44.7(16) . . . . ?
C26 C25 C27A F15A 168.0(11) . . . . ?
C26 C25 C27A F14A -68.1(15) . . . . ?
C26 C25 C28B F18B 44.9(10) . . . . ?
C26 C25 C28B F17B 166.0(10) . . . . ?
C26 C25 C28B F16B -77.7(13) . . . . ?
C26 C25 C27B F13B 26.2(18) . . . . ?
C26 C25 C27B F15B 160.5(9) . . . . ?
C26 C25 C27B F14B -81.3(10) . . . . ?
C28B C25 C26 F12 169.5(7) . . . . ?
C28B C25 C26 F10 48.5(8) . . . . ?
C28B C25 C26 F11 -65.5(8) . . . . ?
C28B C25 C27B F13B -84.0(16) . . . . ?
C28B C25 C27B F15B 50.3(12) . . . . ?
C28B C25 C27B F14B 168.5(9) . . . . ?
C27B C25 C26 F12 57.8(10) . . . . ?
C27B C25 C26 F10 -63.2(10) . . . . ?
C27B C25 C26 F11 -177.2(9) . . . . ?
C27B C25 C28B F18B 164.3(10) . . . . ?
C27B C25 C28B F17B -74.6(12) . . . . ?
C27B C25 C28B F16B 41.7(14) . . . . ?
C31B C29 C32B F25 66(3) . . . . ?
C31B C29 C32B F26B -54(3) . . . . ?
C31B C29 C32B F27B -167(3) . . . . ?
C31B C29 C30B F19 -36(5) . . . . ?
C31B C29 C30B F20 108(4) . . . . ?
C31B C29 C30B F21B -147(3) . . . . ?
C32B C29 C31B F22 -33(4) . . . . ?
C32B C29 C31B F23 106(3) . . . . ?
C32B C29 C31B F24B -154(2) . . . . ?
C32B C29 C30B F19 80(5) . . . . ?
C32B C29 C30B F20 -136(4) . . . . ?
C32B C29 C30B F21B -31(3) . . . . ?
C30B C29 C31B F22 80(4) . . . . ?
C30B C29 C31B F23 -142(4) . . . . ?
C30B C29 C31B F24B -41(4) . . . . ?
C30B C29 C32B F25 -45(3) . . . . ?
C30B C29 C32B F26B -165(3) . . . . ?
C30B C29 C32B F27B 82(3) . . . . ?
F3A C22A C21 C24A -168.1(6) . . . . ?
F3A C22A C21 C23A 73.5(8) . . . . ?
F3A C22A C21 O1 -47.1(8) . . . . ?
F1 C22A C21 C24A 75.7(9) . . . . ?
F1 C22A C21 C23A -42.7(9) . . . . ?
F1 C22A C21 O1 -163.3(7) . . . . ?
F2A C22A C21 C24A -47.7(8) . . . . ?
F2A C22A C21 C23A -166.1(7) . . . . ?
F2A C22A C21 O1 73.3(8) . . . . ?
F9A C24A C21 C22A -160.9(6) . . . . ?
F9A C24A C21 C23A -41.9(7) . . . . ?
F9A C24A C21 O1 79.7(6) . . . . ?
F7 C24A C21 C22A 82.6(7) . . . . ?
F7 C24A C21 C23A -158.4(6) . . . . ?
F7 C24A C21 O1 -36.8(8) . . . . ?
F8A C24A C21 C22A -42.7(8) . . . . ?
F8A C24A C21 C23A 76.3(8) . . . . ?
F8A C24A C21 O1 -162.1(6) . . . . ?
F4 C23A C21 C22A -163.9(6) . . . . ?
F4 C23A C21 C24A 77.0(6) . . . . ?
F4 C23A C21 O1 -44.8(7) . . . . ?
F5 C23A C21 C22A 75.5(7) . . . . ?
F5 C23A C21 C24A -43.6(7) . . . . ?
F5 C23A C21 O1 -165.3(5) . . . . ?
F6A C23A C21 C22A -47.6(8) . . . . ?
F6A C23A C21 C24A -166.6(6) . . . . ?
F6A C23A C21 O1 71.6(7) . . . . ?
O1 Al1 O3 C29 -154.0(5) . . . . ?
O1 Al1 O2 C25 -36.7(7) . . . . ?
O1 Al1 O4 C33 -75.9(6) . . . . ?
O1 C21 C24B F7 55.3(13) . . . . ?
O1 C21 C24B F8B -73.2(15) . . . . ?
O1 C21 C24B F9B 165.1(18) . . . . ?
O1 C21 C23B F4 30.1(13) . . . . ?
O1 C21 C23B F5 147.7(8) . . . . ?
O1 C21 C23B F6B -83.5(15) . . . . ?
O1 C21 C22B F1 160.5(9) . . . . ?
O1 C21 C22B F3B -82.7(12) . . . . ?
O1 C21 C22B F2B 34.8(19) . . . . ?
C24B C21 C23B F4 150.9(10) . . . . ?
C24B C21 C23B F5 -91.5(13) . . . . ?
C24B C21 C23B F6B 37.2(16) . . . . ?
C24B C21 C22B F1 52.6(13) . . . . ?
C24B C21 C22B F3B 169.4(12) . . . . ?
C24B C21 C22B F2B -73.1(19) . . . . ?
C23B C21 C24B F7 -72.2(14) . . . . ?
C23B C21 C24B F8B 159.3(15) . . . . ?
C23B C21 C24B F9B 38(2) . . . . ?
C23B C21 C22B F1 -69.9(14) . . . . ?
C23B C21 C22B F3B 46.9(14) . . . . ?
C23B C21 C22B F2B 164.4(17) . . . . ?
C22B C21 C24B F7 164.2(12) . . . . ?
C22B C21 C24B F8B 35.7(17) . . . . ?
C22B C21 C24B F9B -86(2) . . . . ?
C22B C21 C23B F4 -93.8(11) . . . . ?
C22B C21 C23B F5 23.8(15) . . . . ?
C22B C21 C23B F6B 152.5(15) . . . . ?
C34A C33 C36A F36A 41.5(8) . . . . ?
C34A C33 C36A F34A -73.9(9) . . . . ?
C34A C33 C36A F35A 164.5(8) . . . . ?
F30A C34A C33 C35A 45.4(8) . . . . ?
F30A C34A C33 O4 -73.8(7) . . . . ?
F30A C34A C33 C36A 161.7(6) . . . . ?
F28 C34A C33 C35A -72.5(9) . . . . ?
F28 C34A C33 O4 168.3(7) . . . . ?
F28 C34A C33 C36A 43.8(10) . . . . ?
F29A C34A C33 C35A 165.8(8) . . . . ?
F29A C34A C33 O4 46.6(9) . . . . ?
F29A C34A C33 C36A -77.9(9) . . . . ?
C35A C33 C36A F36A 159.9(7) . . . . ?
C35A C33 C36A F34A 44.5(9) . . . . ?
C35A C33 C36A F35A -77.0(10) . . . . ?
F32A C35A C33 C34A 162.7(7) . . . . ?
F32A C35A C33 O4 -77.0(8) . . . . ?
F32A C35A C33 C36A 42.9(9) . . . . ?
F33A C35A C33 C34A 39.9(10) . . . . ?
F33A C35A C33 O4 160.2(7) . . . . ?
F33A C35A C33 C36A -79.8(9) . . . . ?
F31A C35A C33 C34A -71.7(9) . . . . ?
F31A C35A C33 O4 48.5(9) . . . . ?
F31A C35A C33 C36A 168.5(7) . . . . ?
O4 Al1 O3 C29 -31.4(6) . . . . ?
O4 Al1 O2 C25 -159.0(6) . . . . ?
O4 Al1 O1 C21 -82.5(6) . . . . ?
O4 C33 C34B F28 -170.8(9) . . . . ?
O4 C33 C34B F30B 78.1(12) . . . . ?
O4 C33 C34B F29B -51.8(13) . . . . ?
O4 C33 C36B F35B 77.9(13) . . . . ?
O4 C33 C36B F36B -41.4(15) . . . . ?
O4 C33 C36B F34B -163.3(12) . . . . ?
O4 C33 C35B F32B -40.1(18) . . . . ?
O4 C33 C35B F33B -162.2(16) . . . . ?
O4 C33 C35B F31B 80.6(14) . . . . ?
O4 C33 C36A F36A -82.2(7) . . . . ?
O4 C33 C36A F34A 162.4(7) . . . . ?
O4 C33 C36A F35A 40.8(10) . . . . ?
C34B C33 C36B F35B -166.7(13) . . . . ?
C34B C33 C36B F36B 73.9(15) . . . . ?
C34B C33 C36B F34B -47.9(16) . . . . ?
C34B C33 C35B F32B -163.2(14) . . . . ?
C34B C33 C35B F33B 75(2) . . . . ?
C34B C33 C35B F31B -42.5(17) . . . . ?
C36B C33 C34B F28 72.5(13) . . . . ?
C36B C33 C34B F30B -38.6(14) . . . . ?
C36B C33 C34B F29B -168.6(12) . . . . ?
C36B C33 C35B F32B 81.5(18) . . . . ?
C36B C33 C35B F33B -41(2) . . . . ?
C36B C33 C35B F31B -157.8(13) . . . . ?
C35B C33 C34B F28 -46.7(16) . . . . ?
C35B C33 C34B F30B -157.7(14) . . . . ?
C35B C33 C34B F29B 72.3(16) . . . . ?
C35B C33 C36B F35B -43.6(17) . . . . ?
C35B C33 C36B F36B -163.0(14) . . . . ?
C35B C33 C36B F34B 75.2(17) . . . . ?
